data_4326376
loop_
_publ_author_name
'Jinfeng Zhang'
'Ai Liu'
'XiaoBo Pan'
'Lihui Yao'
'Lei Wang'
'Jianguo Fang'
'Jincai Wu'

_publ_section_title
;
 Multimetallic Synergic Sedation of a Labile Sodium Atrane: Synthesis and
 Characterization of a Tetranuclear Sodium Atrane Cation Complex
;
_journal_name_full 'Inorganic Chemistry'
_journal_page_first 9564
_journal_page_last 9570
_journal_paper_doi 10.1021/ic2013123
_journal_volume 50
_journal_year 2011
_chemical_formula_sum 'C119 H183 Al N2 Na4 O13'
_chemical_formula_weight 1968.61
_chemical_name_systematic
; 
 ? 
;
_space_group_IT_number 2
_symmetry_cell_setting triclinic
_symmetry_space_group_name_Hall '-P 1'
_symmetry_space_group_name_H-M 'P -1'
_atom_sites_solution_hydrogens geom
_atom_sites_solution_primary direct
_atom_sites_solution_secondary difmap
_audit_creation_method SHELXL-97
_cell_angle_alpha 73.39(3)
_cell_angle_beta 68.25(3)
_cell_angle_gamma 87.13(3)
_cell_formula_units_Z 2
_cell_length_a 16.87(4)
_cell_length_b 20.35(5)
_cell_length_c 21.04(5)
_cell_measurement_temperature 296(2)
_cell_volume 6416(3)
_computing_cell_refinement 'Bruker SMART'
_computing_data_collection 'Bruker SMART'
_computing_data_reduction 'Bruker SAINT'
_computing_molecular_graphics 'Bruker SHELXTL'
_computing_publication_material 'Bruker SHELXTL'
_computing_structure_refinement 'SHELXL-97 (Sheldrick, 1997)'
_computing_structure_solution 'SHELXS-97 (Sheldrick, 1990)'
_diffrn_ambient_temperature 296(2)
_diffrn_measured_fraction_theta_full 0.876
_diffrn_measured_fraction_theta_max 0.876
_diffrn_measurement_device_type 'CCD area detector'
_diffrn_measurement_method 'phi and omega scans'
_diffrn_radiation_monochromator graphite
_diffrn_radiation_source 'fine-focus sealed tube'
_diffrn_radiation_type MoK\a
_diffrn_radiation_wavelength 0.71073
_diffrn_reflns_av_R_equivalents 0.2239
_diffrn_reflns_av_sigmaI/netI 0.3681
_diffrn_reflns_limit_h_max 19
_diffrn_reflns_limit_h_min -20
_diffrn_reflns_limit_k_max 24
_diffrn_reflns_limit_k_min -19
_diffrn_reflns_limit_l_max 25
_diffrn_reflns_limit_l_min -25
_diffrn_reflns_number 28229
_diffrn_reflns_theta_full 25.00
_diffrn_reflns_theta_max 25.00
_diffrn_reflns_theta_min 3.16
_exptl_absorpt_coefficient_mu 0.082
_exptl_absorpt_correction_T_max 0.990
_exptl_absorpt_correction_T_min 0.981
_exptl_absorpt_correction_type multi-scan
_exptl_crystal_colour colourless
_exptl_crystal_density_diffrn 1.020
_exptl_crystal_description block
_exptl_crystal_F_000 2144
_exptl_crystal_size_max 0.24
_exptl_crystal_size_mid 0.20
_exptl_crystal_size_min 0.12
_refine_diff_density_max 0.299
_refine_diff_density_min -0.160
_refine_diff_density_rms 0.039
_refine_ls_extinction_method none
_refine_ls_goodness_of_fit_ref 0.718
_refine_ls_hydrogen_treatment constr
_refine_ls_matrix_type full
_refine_ls_number_parameters 1240
_refine_ls_number_reflns 19794
_refine_ls_number_restraints 0
_refine_ls_restrained_S_all 0.718
_refine_ls_R_factor_all 0.2940
_refine_ls_R_factor_gt 0.0788
_refine_ls_shift/su_max 0.007
_refine_ls_shift/su_mean 0.000
_refine_ls_structure_factor_coef Fsqd
_refine_ls_weighting_details 'calc w=1/[\s^2^(Fo^2^)+(0.0438P)^2^+0.0000P] where P=(Fo^2^+2Fc^2^)/3'
_refine_ls_weighting_scheme calc
_refine_ls_wR_factor_gt 0.1361
_refine_ls_wR_factor_ref 0.1821
_reflns_number_gt 4917
_reflns_number_total 19794
_reflns_threshold_expression >2sigma(I)
_cod_data_source_file ic2013123_si_001_2.cif
_cod_data_source_block 2
_cod_original_cell_volume 6413(27)
_cod_database_code 4326376

loop_
_symmetry_equiv_pos_as_xyz
'x, y, z'
'-x, -y, -z'

loop_
_atom_site_label
_atom_site_type_symbol
_atom_site_fract_x
_atom_site_fract_y
_atom_site_fract_z
_atom_site_U_iso_or_equiv
_atom_site_adp_type
_atom_site_occupancy
_atom_site_symmetry_multiplicity
_atom_site_calc_flag
_atom_site_refinement_flags
Al1 Al 0.71143(10) 0.15974(7) 0.66094(7) 0.0580(4) Uani 1 1 d .
Na1 Na 0.99207(12) 0.53991(9) 0.25659(10) 0.0760(6) Uani 1 1 d .
Na2 Na 0.77609(13) 0.29915(9) 0.25446(10) 0.0778(6) Uani 1 1 d .
Na3 Na 1.14952(13) 0.25675(10) 0.23293(10) 0.0808(6) Uani 1 1 d .
Na4 Na 0.98484(11) 0.38205(9) 0.20394(9) 0.0639(6) Uani 1 1 d .
N1 N 0.6725(2) 0.1372(2) 0.78186(18) 0.0560(11) Uani 1 1 d .
N2 N 0.9373(2) 0.33947(17) 0.33418(17) 0.0460(10) Uani 1 1 d .
O1 O 0.6362(2) 0.09039(16) 0.68529(16) 0.0653(9) Uani 1 1 d .
O2 O 0.8158(2) 0.14372(16) 0.66328(15) 0.0672(10) Uani 1 1 d .
O3 O 0.6762(2) 0.24392(15) 0.66548(16) 0.0682(10) Uani 1 1 d .
O4 O 1.0656(2) 0.45684(16) 0.21641(15) 0.0640(9) Uani 1 1 d .
O5 O 0.84575(19) 0.39934(16) 0.22560(16) 0.0620(9) Uani 1 1 d .
O6 O 1.0343(2) 0.27768(16) 0.20689(15) 0.0641(9) Uani 1 1 d .
O7 O 1.0691(3) 0.5520(2) 0.3276(2) 0.1027(13) Uani 1 1 d .
O8 O 1.0407(3) 0.6505(2) 0.1827(2) 0.1031(13) Uani 1 1 d .
O9 O 0.7047(3) 0.2997(2) 0.1746(3) 0.1045(13) Uani 1 1 d .
O10 O 0.6456(3) 0.3250(2) 0.3356(2) 0.1011(14) Uani 1 1 d .
O11 O 1.1162(3) 0.1413(2) 0.3045(3) 0.1008(13) Uani 1 1 d .
O12 O 1.2695(3) 0.2213(2) 0.1489(3) 0.1241(17) Uani 1 1 d .
C1 C 0.5468(3) 0.0605(3) 0.8092(3) 0.0562(13) Uani 1 1 d .
C2 C 0.4834(3) 0.0149(3) 0.8664(3) 0.0659(15) Uani 1 1 d .
H2 H 0.4646 0.0231 0.9108 0.079 Uiso 1 1 calc R
C3 C 0.4487(3) -0.0394(3) 0.8610(3) 0.0707(15) Uani 1 1 d .
C4 C 0.4813(4) -0.0542(3) 0.7945(3) 0.0711(15) Uani 1 1 d .
H4 H 0.4578 -0.0924 0.7903 0.085 Uiso 1 1 calc R
C5 C 0.5460(3) -0.0145(3) 0.7360(3) 0.0538(13) Uani 1 1 d .
C6 C 0.5769(3) 0.0459(3) 0.7418(3) 0.0591(14) Uani 1 1 d .
C7 C 0.5781(3) 0.1227(3) 0.8180(2) 0.0613(14) Uani 1 1 d .
H7A H 0.5621 0.1173 0.8686 0.074 Uiso 1 1 calc R
H7B H 0.5501 0.1619 0.7989 0.074 Uiso 1 1 calc R
C8 C 0.7153(3) 0.0756(2) 0.8070(2) 0.0591(14) Uani 1 1 d .
H8A H 0.7030 0.0388 0.7906 0.071 Uiso 1 1 calc R
H8B H 0.6924 0.0607 0.8588 0.071 Uiso 1 1 calc R
C9 C 0.8121(3) 0.0893(2) 0.7800(3) 0.0572(14) Uani 1 1 d .
C10 C 0.8572(4) 0.1251(2) 0.7079(3) 0.0577(13) Uani 1 1 d .
C11 C 0.9441(4) 0.1416(2) 0.6857(3) 0.0633(14) Uani 1 1 d .
C12 C 0.9842(3) 0.1195(3) 0.7336(3) 0.0701(15) Uani 1 1 d .
H12 H 1.0420 0.1323 0.7182 0.084 Uiso 1 1 calc R
C13 C 0.9428(4) 0.0787(3) 0.8045(3) 0.0723(16) Uani 1 1 d .
C14 C 0.8548(4) 0.0669(2) 0.8267(3) 0.0575(13) Uani 1 1 d .
H14 H 0.8238 0.0433 0.8742 0.069 Uiso 1 1 calc R
C15 C 0.6971(3) 0.1963(2) 0.7978(2) 0.0578(13) Uani 1 1 d .
H15A H 0.7578 0.2081 0.7711 0.069 Uiso 1 1 calc R
H15B H 0.6875 0.1842 0.8483 0.069 Uiso 1 1 calc R
C16 C 0.6474(3) 0.2589(3) 0.7794(2) 0.0553(13) Uani 1 1 d .
C17 C 0.6421(3) 0.2792(3) 0.7126(3) 0.0568(13) Uani 1 1 d .
C18 C 0.5967(3) 0.3386(3) 0.6936(3) 0.0578(13) Uani 1 1 d .
C19 C 0.5602(3) 0.3729(3) 0.7458(3) 0.0682(15) Uani 1 1 d .
H19 H 0.5308 0.4116 0.7343 0.082 Uiso 1 1 calc R
C20 C 0.5645(3) 0.3538(3) 0.8131(3) 0.0695(15) Uani 1 1 d .
C21 C 0.6112(3) 0.2965(3) 0.8286(3) 0.0657(15) Uani 1 1 d .
H21 H 0.6184 0.2833 0.8722 0.079 Uiso 1 1 calc R
C22 C 0.5170(4) 0.3924(3) 0.8679(3) 0.0881(18) Uani 1 1 d .
C23 C 0.5380(4) 0.3708(3) 0.9345(3) 0.112(2) Uani 1 1 d .
H23A H 0.5054 0.3958 0.9670 0.168 Uiso 1 1 calc R
H23B H 0.5979 0.3804 0.9218 0.168 Uiso 1 1 calc R
H23C H 0.5240 0.3224 0.9569 0.168 Uiso 1 1 calc R
C24 C 0.4186(5) 0.3746(4) 0.8905(4) 0.157(3) Uani 1 1 d .
H24A H 0.4042 0.3864 0.8487 0.236 Uiso 1 1 calc R
H24B H 0.3859 0.4002 0.9223 0.236 Uiso 1 1 calc R
H24C H 0.4059 0.3263 0.9142 0.236 Uiso 1 1 calc R
C25 C 0.5379(6) 0.4691(4) 0.8346(4) 0.179(4) Uani 1 1 d .
H25A H 0.5144 0.4855 0.7982 0.269 Uiso 1 1 calc R
H25B H 0.5988 0.4782 0.8138 0.269 Uiso 1 1 calc R
H25C H 0.5137 0.4923 0.8708 0.269 Uiso 1 1 calc R
C26 C 0.5884(4) 0.3610(3) 0.6210(3) 0.0740(16) Uani 1 1 d .
C27 C 0.6768(4) 0.3748(3) 0.5598(3) 0.097(2) Uani 1 1 d .
H27A H 0.7076 0.3338 0.5636 0.145 Uiso 1 1 calc R
H27B H 0.7082 0.4110 0.5629 0.145 Uiso 1 1 calc R
H27C H 0.6696 0.3881 0.5147 0.145 Uiso 1 1 calc R
C28 C 0.5369(4) 0.3039(3) 0.6162(3) 0.117(2) Uani 1 1 d .
H28A H 0.5662 0.2622 0.6213 0.176 Uiso 1 1 calc R
H28B H 0.5310 0.3171 0.5706 0.176 Uiso 1 1 calc R
H28C H 0.4813 0.2968 0.6536 0.176 Uiso 1 1 calc R
C29 C 0.5404(4) 0.4281(3) 0.6109(3) 0.113(2) Uani 1 1 d .
H29A H 0.5404 0.4426 0.5633 0.169 Uiso 1 1 calc R
H29B H 0.5686 0.4634 0.6184 0.169 Uiso 1 1 calc R
H29C H 0.4825 0.4197 0.6447 0.169 Uiso 1 1 calc R
C30 C 0.9926(4) 0.0524(3) 0.8523(4) 0.0872(18) Uani 1 1 d .
C31 C 0.9396(5) 0.0024(5) 0.9234(4) 0.167(3) Uani 1 1 d .
H31A H 0.9737 -0.0117 0.9521 0.251 Uiso 1 1 calc R
H31B H 0.9208 -0.0372 0.9152 0.251 Uiso 1 1 calc R
H31C H 0.8908 0.0243 0.9477 0.251 Uiso 1 1 calc R
C32 C 1.0661(5) 0.0112(4) 0.8203(4) 0.178(4) Uani 1 1 d .
H32A H 1.1057 0.0401 0.7762 0.267 Uiso 1 1 calc R
H32B H 1.0445 -0.0266 0.8113 0.267 Uiso 1 1 calc R
H32C H 1.0947 -0.0061 0.8530 0.267 Uiso 1 1 calc R
C33 C 1.0289(8) 0.1110(4) 0.8673(6) 0.263(7) Uani 1 1 d .
H33A H 0.9828 0.1338 0.8938 0.394 Uiso 1 1 calc R
H33B H 1.0629 0.1432 0.8229 0.394 Uiso 1 1 calc R
H33C H 1.0639 0.0929 0.8946 0.394 Uiso 1 1 calc R
C34 C 0.9943(4) 0.1887(3) 0.6078(3) 0.0848(18) Uani 1 1 d .
C35 C 0.9902(4) 0.1527(3) 0.5530(3) 0.105(2) Uani 1 1 d .
H35A H 1.0208 0.1116 0.5570 0.158 Uiso 1 1 calc R
H35B H 1.0156 0.1831 0.5055 0.158 Uiso 1 1 calc R
H35C H 0.9316 0.1410 0.5626 0.158 Uiso 1 1 calc R
C36 C 0.9526(4) 0.2577(3) 0.5982(3) 0.112(2) Uani 1 1 d .
H36A H 0.8953 0.2506 0.6014 0.168 Uiso 1 1 calc R
H36B H 0.9851 0.2884 0.5523 0.168 Uiso 1 1 calc R
H36C H 0.9514 0.2773 0.6350 0.168 Uiso 1 1 calc R
C37 C 1.0868(4) 0.2002(4) 0.5973(3) 0.130(3) Uani 1 1 d .
H37A H 1.0894 0.2154 0.6357 0.195 Uiso 1 1 calc R
H37B H 1.1151 0.2344 0.5527 0.195 Uiso 1 1 calc R
H37C H 1.1147 0.1579 0.5968 0.195 Uiso 1 1 calc R
C38 C 0.3722(4) -0.0866(4) 0.9224(3) 0.0923(19) Uani 1 1 d .
C39 C 0.3028(5) -0.0956(5) 0.8999(4) 0.184(4) Uani 1 1 d .
H39A H 0.2585 -0.1264 0.9388 0.277 Uiso 1 1 calc R
H39B H 0.3239 -0.1143 0.8601 0.277 Uiso 1 1 calc R
H39C H 0.2802 -0.0519 0.8860 0.277 Uiso 1 1 calc R
C40 C 0.4027(5) -0.1598(5) 0.9442(4) 0.195(5) Uani 1 1 d .
H40A H 0.3545 -0.1907 0.9770 0.292 Uiso 1 1 calc R
H40B H 0.4427 -0.1590 0.9667 0.292 Uiso 1 1 calc R
H40C H 0.4299 -0.1751 0.9025 0.292 Uiso 1 1 calc R
C41 C 0.3441(5) -0.0625(5) 0.9875(3) 0.180(4) Uani 1 1 d .
H41A H 0.3311 -0.0151 0.9754 0.271 Uiso 1 1 calc R
H41B H 0.3890 -0.0672 1.0058 0.271 Uiso 1 1 calc R
H41C H 0.2940 -0.0897 1.0231 0.271 Uiso 1 1 calc R
C42 C 0.5822(3) -0.0318(3) 0.6638(3) 0.0630(14) Uani 1 1 d .
C43 C 0.5444(4) -0.1009(3) 0.6701(3) 0.0975(19) Uani 1 1 d .
H43A H 0.5553 -0.1360 0.7069 0.146 Uiso 1 1 calc R
H43B H 0.5702 -0.1114 0.6254 0.146 Uiso 1 1 calc R
H43C H 0.4838 -0.0987 0.6819 0.146 Uiso 1 1 calc R
C44 C 0.5592(4) 0.0248(3) 0.6061(3) 0.0899(18) Uani 1 1 d .
H44A H 0.4985 0.0291 0.6231 0.135 Uiso 1 1 calc R
H44B H 0.5771 0.0119 0.5626 0.135 Uiso 1 1 calc R
H44C H 0.5878 0.0679 0.5973 0.135 Uiso 1 1 calc R
C45 C 0.6794(3) -0.0345(3) 0.6395(3) 0.0855(17) Uani 1 1 d .
H45A H 0.7044 0.0099 0.6315 0.128 Uiso 1 1 calc R
H45B H 0.7012 -0.0473 0.5959 0.128 Uiso 1 1 calc R
H45C H 0.6937 -0.0677 0.6757 0.128 Uiso 1 1 calc R
C46 C 0.7447(4) 0.1779(3) 0.5563(2) 0.0869(18) Uani 1 1 d .
H46A H 0.7653 0.2251 0.5327 0.130 Uiso 1 1 calc R
H46B H 0.6958 0.1689 0.5463 0.130 Uiso 1 1 calc R
H46C H 0.7889 0.1485 0.5394 0.130 Uiso 1 1 calc R
C47 C 0.9109(3) 0.2298(2) 0.3116(2) 0.0500(12) Uani 1 1 d .
C48 C 0.8385(3) 0.1863(2) 0.3451(2) 0.0552(13) Uani 1 1 d .
H48 H 0.8101 0.1753 0.3971 0.066 Uiso 1 1 calc R
C49 C 0.8085(3) 0.1523(2) 0.3087(3) 0.0622(14) Uani 1 1 d .
C50 C 0.8517(3) 0.1680(2) 0.2346(3) 0.0623(14) Uani 1 1 d .
H50 H 0.8323 0.1442 0.2081 0.075 Uiso 1 1 calc R
C51 C 0.9270(3) 0.2119(2) 0.1976(2) 0.0566(13) Uani 1 1 d .
C52 C 0.9614(3) 0.2419(2) 0.2362(3) 0.0489(12) Uani 1 1 d .
C53 C 0.9411(3) 0.2638(2) 0.3544(2) 0.0497(12) Uani 1 1 d .
H53A H 0.9061 0.2451 0.4046 0.060 Uiso 1 1 calc R
H53B H 0.9996 0.2526 0.3481 0.060 Uiso 1 1 calc R
C54 C 0.9922(3) 0.3715(2) 0.3585(2) 0.0499(12) Uani 1 1 d .
H54A H 0.9830 0.3463 0.4076 0.060 Uiso 1 1 calc R
H54B H 0.9758 0.4181 0.3575 0.060 Uiso 1 1 calc R
C55 C 1.0854(3) 0.3736(2) 0.3138(3) 0.0510(12) Uani 1 1 d .
C56 C 1.1399(3) 0.3356(2) 0.3436(3) 0.0600(14) Uani 1 1 d .
H56 H 1.1172 0.3103 0.3915 0.072 Uiso 1 1 calc R
C57 C 1.2259(4) 0.3334(3) 0.3061(3) 0.0669(15) Uani 1 1 d .
C58 C 1.2563(3) 0.3709(3) 0.2327(3) 0.0686(15) Uani 1 1 d .
H58 H 1.3180 0.3740 0.2054 0.082 Uiso 1 1 calc R
C59 C 1.2039(4) 0.4107(3) 0.1992(3) 0.0623(14) Uani 1 1 d .
C60 C 1.1176(4) 0.4160(2) 0.2410(3) 0.0608(14) Uani 1 1 d .
C61 C 0.8474(3) 0.3582(2) 0.3649(2) 0.0490(12) Uani 1 1 d .
H61A H 0.8324 0.3531 0.4153 0.059 Uiso 1 1 calc R
H61B H 0.8096 0.3268 0.3606 0.059 Uiso 1 1 calc R
C62 C 0.8334(3) 0.4320(2) 0.3278(2) 0.0464(12) Uani 1 1 d .
C63 C 0.8184(3) 0.4810(2) 0.3649(3) 0.0607(14) Uani 1 1 d .
H63 H 0.8089 0.4666 0.4159 0.073 Uiso 1 1 calc R
C64 C 0.8062(3) 0.5494(3) 0.3320(3) 0.0618(14) Uani 1 1 d .
C65 C 0.8140(3) 0.5643(2) 0.2610(3) 0.0628(14) Uani 1 1 d .
H65 H 0.8031 0.6112 0.2382 0.075 Uiso 1 1 calc R
C66 C 0.8299(3) 0.5182(3) 0.2212(3) 0.0623(14) Uani 1 1 d .
C67 C 0.8369(3) 0.4480(3) 0.2566(3) 0.0538(13) Uani 1 1 d .
C68 C 0.8343(4) 0.5398(3) 0.1448(3) 0.0763(17) Uani 1 1 d .
C69 C 0.8300(4) 0.6187(3) 0.1150(3) 0.105(2) Uani 1 1 d .
H69A H 0.7788 0.6336 0.1454 0.158 Uiso 1 1 calc R
H69B H 0.8296 0.6292 0.0676 0.158 Uiso 1 1 calc R
H69C H 0.8790 0.6421 0.1135 0.158 Uiso 1 1 calc R
C70 C 0.7618(4) 0.5043(3) 0.1394(3) 0.112(2) Uani 1 1 d .
H70A H 0.7613 0.4557 0.1601 0.169 Uiso 1 1 calc R
H70B H 0.7694 0.5137 0.0900 0.169 Uiso 1 1 calc R
H70C H 0.7086 0.5210 0.1646 0.169 Uiso 1 1 calc R
C71 C 0.9226(4) 0.5222(3) 0.0950(3) 0.113(2) Uani 1 1 d .
H71A H 0.9671 0.5336 0.1090 0.169 Uiso 1 1 calc R
H71B H 0.9334 0.5482 0.0464 0.169 Uiso 1 1 calc R
H71C H 0.9216 0.4740 0.0992 0.169 Uiso 1 1 calc R
C72 C 0.7799(4) 0.6026(3) 0.3758(3) 0.0844(18) Uani 1 1 d .
C73 C 0.8268(8) 0.5963(4) 0.4235(5) 0.213(5) Uani 1 1 d .
H73A H 0.8865 0.5928 0.3979 0.319 Uiso 1 1 calc R
H73B H 0.8051 0.5560 0.4634 0.319 Uiso 1 1 calc R
H73C H 0.8196 0.6362 0.4405 0.319 Uiso 1 1 calc R
C74 C 0.7952(7) 0.6736(4) 0.3292(4) 0.200(5) Uani 1 1 d .
H74A H 0.7889 0.7047 0.3573 0.300 Uiso 1 1 calc R
H74B H 0.7546 0.6827 0.3061 0.300 Uiso 1 1 calc R
H74C H 0.8521 0.6798 0.2937 0.300 Uiso 1 1 calc R
C75 C 0.6877(6) 0.5879(6) 0.4221(8) 0.334(10) Uani 1 1 d .
H75A H 0.6543 0.5938 0.3928 0.501 Uiso 1 1 calc R
H75B H 0.6707 0.6189 0.4510 0.501 Uiso 1 1 calc R
H75C H 0.6788 0.5415 0.4525 0.501 Uiso 1 1 calc R
C76 C 1.2853(4) 0.2977(3) 0.3426(3) 0.0826(17) Uani 1 1 d .
C77 C 1.2850(5) 0.3337(4) 0.3994(4) 0.151(3) Uani 1 1 d .
H77A H 1.3070 0.3805 0.3757 0.227 Uiso 1 1 calc R
H77B H 1.3202 0.3099 0.4244 0.227 Uiso 1 1 calc R
H77C H 1.2275 0.3326 0.4328 0.227 Uiso 1 1 calc R
C78 C 1.2566(3) 0.2223(3) 0.3816(3) 0.112(2) Uani 1 1 d .
H78A H 1.1971 0.2185 0.4117 0.168 Uiso 1 1 calc R
H78B H 1.2897 0.2035 0.4104 0.168 Uiso 1 1 calc R
H78C H 1.2648 0.1974 0.3474 0.168 Uiso 1 1 calc R
C79 C 1.3795(4) 0.2978(4) 0.2920(3) 0.134(3) Uani 1 1 d .
H79A H 1.3819 0.2746 0.2575 0.200 Uiso 1 1 calc R
H79B H 1.4125 0.2745 0.3194 0.200 Uiso 1 1 calc R
H79C H 1.4026 0.3443 0.2677 0.200 Uiso 1 1 calc R
C80 C 1.2367(4) 0.4492(3) 0.1198(3) 0.0868(18) Uani 1 1 d .
C81 C 1.2339(4) 0.5259(3) 0.1090(3) 0.119(2) Uani 1 1 d .
H81A H 1.1764 0.5368 0.1325 0.178 Uiso 1 1 calc R
H81B H 1.2528 0.5493 0.0588 0.178 Uiso 1 1 calc R
H81C H 1.2708 0.5402 0.1286 0.178 Uiso 1 1 calc R
C82 C 1.3346(4) 0.4337(4) 0.0812(3) 0.124(2) Uani 1 1 d .
H82A H 1.3535 0.4568 0.0310 0.186 Uiso 1 1 calc R
H82B H 1.3389 0.3851 0.0884 0.186 Uiso 1 1 calc R
H82C H 1.3697 0.4498 0.1013 0.186 Uiso 1 1 calc R
C83 C 1.1866(4) 0.4283(4) 0.0819(3) 0.123(2) Uani 1 1 d .
H83A H 1.1288 0.4413 0.0999 0.185 Uiso 1 1 calc R
H83B H 1.1867 0.3794 0.0900 0.185 Uiso 1 1 calc R
H83C H 1.2124 0.4508 0.0315 0.185 Uiso 1 1 calc R
C84 C 0.7334(4) 0.0977(3) 0.3497(3) 0.0751(16) Uani 1 1 d .
C85 C 0.7624(4) 0.0387(3) 0.4003(3) 0.127(3) Uani 1 1 d .
H85A H 0.7170 0.0034 0.4266 0.191 Uiso 1 1 calc R
H85B H 0.7761 0.0563 0.4329 0.191 Uiso 1 1 calc R
H85C H 0.8120 0.0198 0.3725 0.191 Uiso 1 1 calc R
C86 C 0.7069(4) 0.0702(3) 0.2993(3) 0.111(2) Uani 1 1 d .
H86A H 0.7533 0.0471 0.2735 0.166 Uiso 1 1 calc R
H86B H 0.6931 0.1077 0.2662 0.166 Uiso 1 1 calc R
H86C H 0.6578 0.0385 0.3267 0.166 Uiso 1 1 calc R
C87 C 0.6556(4) 0.1286(3) 0.3949(3) 0.109(2) Uani 1 1 d .
H87A H 0.6322 0.1606 0.3640 0.163 Uiso 1 1 calc R
H87B H 0.6729 0.1520 0.4217 0.163 Uiso 1 1 calc R
H87C H 0.6130 0.0925 0.4271 0.163 Uiso 1 1 calc R
C88 C 0.9693(4) 0.2286(3) 0.1156(3) 0.0701(15) Uani 1 1 d .
C89 C 1.0606(4) 0.2015(3) 0.0970(3) 0.105(2) Uani 1 1 d .
H89A H 1.0924 0.2221 0.1167 0.158 Uiso 1 1 calc R
H89B H 1.0892 0.2133 0.0460 0.158 Uiso 1 1 calc R
H89C H 1.0565 0.1525 0.1168 0.158 Uiso 1 1 calc R
C90 C 0.9213(4) 0.1927(3) 0.0838(2) 0.098(2) Uani 1 1 d .
H90A H 0.9142 0.1442 0.1075 0.148 Uiso 1 1 calc R
H90B H 0.9536 0.2005 0.0337 0.148 Uiso 1 1 calc R
H90C H 0.8662 0.2110 0.0905 0.148 Uiso 1 1 calc R
C91 C 0.9761(4) 0.3067(3) 0.0808(3) 0.099(2) Uani 1 1 d .
H91A H 0.9216 0.3250 0.0998 0.149 Uiso 1 1 calc R
H91B H 0.9930 0.3161 0.0301 0.149 Uiso 1 1 calc R
H91C H 1.0179 0.3279 0.0909 0.149 Uiso 1 1 calc R
C92 C 1.0943(7) 0.0960(5) 0.2735(4) 0.154(3) Uani 1 1 d .
H92A H 1.0702 0.1211 0.2390 0.185 Uiso 1 1 calc R
H92B H 1.1452 0.0755 0.2487 0.185 Uiso 1 1 calc R
C93 C 1.0367(8) 0.0460(6) 0.3246(7) 0.225(6) Uani 1 1 d .
H93A H 1.0556 0.0011 0.3205 0.270 Uiso 1 1 calc R
H93B H 0.9815 0.0513 0.3200 0.270 Uiso 1 1 calc R
C94 C 1.0309(7) 0.0530(6) 0.3919(5) 0.197(4) Uani 1 1 d .
H94A H 0.9724 0.0600 0.4197 0.236 Uiso 1 1 calc R
H94B H 1.0486 0.0119 0.4188 0.236 Uiso 1 1 calc R
C95 C 1.0845(5) 0.1097(4) 0.3781(4) 0.106(2) Uani 1 1 d .
H95A H 1.1313 0.0950 0.3941 0.127 Uiso 1 1 calc R
H95B H 1.0529 0.1417 0.4033 0.127 Uiso 1 1 calc R
C96 C 1.3208(6) 0.1722(7) 0.1745(5) 0.181(4) Uani 1 1 d .
H96A H 1.2905 0.1468 0.2242 0.217 Uiso 1 1 calc R
H96B H 1.3734 0.1937 0.1699 0.217 Uiso 1 1 calc R
C97 C 1.3378(8) 0.1271(5) 0.1270(9) 0.217(6) Uani 1 1 d .
H97A H 1.3922 0.1065 0.1217 0.260 Uiso 1 1 calc R
H97B H 1.2930 0.0906 0.1465 0.260 Uiso 1 1 calc R
C98 C 1.3393(10) 0.1689(8) 0.0627(8) 0.264(8) Uani 1 1 d .
H98A H 1.3116 0.1450 0.0419 0.317 Uiso 1 1 calc R
H98B H 1.3979 0.1820 0.0298 0.317 Uiso 1 1 calc R
C99 C 1.2959(6) 0.2271(7) 0.0751(5) 0.200(5) Uani 1 1 d .
H99A H 1.2465 0.2303 0.0615 0.240 Uiso 1 1 calc R
H99B H 1.3333 0.2682 0.0469 0.240 Uiso 1 1 calc R
C100 C 1.1598(6) 0.5607(5) 0.2924(4) 0.141(3) Uani 1 1 d .
H10Q H 1.1786 0.5292 0.2634 0.169 Uiso 1 1 calc R
H10R H 1.1752 0.6071 0.2606 0.169 Uiso 1 1 calc R
C101 C 1.1996(6) 0.5496(7) 0.3373(6) 0.248(7) Uani 1 1 d .
H10O H 1.2344 0.5903 0.3281 0.298 Uiso 1 1 calc R
H10P H 1.2368 0.5119 0.3316 0.298 Uiso 1 1 calc R
C102 C 1.1373(8) 0.5331(7) 0.4071(6) 0.240(6) Uani 1 1 d .
H10I H 1.1455 0.4881 0.4350 0.288 Uiso 1 1 calc R
H10J H 1.1411 0.5667 0.4306 0.288 Uiso 1 1 calc R
C103 C 1.0557(5) 0.5333(4) 0.4004(4) 0.132(3) Uani 1 1 d .
H10E H 1.0265 0.4881 0.4241 0.158 Uiso 1 1 calc R
H10F H 1.0205 0.5659 0.4226 0.158 Uiso 1 1 calc R
C104 C 1.0739(6) 0.6744(4) 0.1083(4) 0.143(3) Uani 1 1 d .
H10K H 1.0311 0.6976 0.0909 0.172 Uiso 1 1 calc R
H10L H 1.0922 0.6364 0.0879 0.172 Uiso 1 1 calc R
C105 C 1.0577(7) 0.7072(4) 0.2075(4) 0.144(3) Uani 1 1 d .
H10A H 1.0123 0.7388 0.2108 0.173 Uiso 1 1 calc R
H10B H 1.0616 0.6895 0.2542 0.173 Uiso 1 1 calc R
C106 C 1.1391(7) 0.7418(4) 0.1544(6) 0.152(3) Uani 1 1 d .
H10C H 1.1856 0.7256 0.1703 0.182 Uiso 1 1 calc R
H10D H 1.1377 0.7910 0.1469 0.182 Uiso 1 1 calc R
C107 C 1.1510(6) 0.7249(5) 0.0875(5) 0.155(3) Uani 1 1 d .
H10G H 1.2045 0.7034 0.0709 0.186 Uiso 1 1 calc R
H10H H 1.1506 0.7659 0.0501 0.186 Uiso 1 1 calc R
C108 C 0.6161(7) 0.3830(5) 0.3053(5) 0.184(4) Uiso 1 1 d .
H10M H 0.6636 0.4171 0.2776 0.221 Uiso 1 1 calc R
H10N H 0.5930 0.3739 0.2725 0.221 Uiso 1 1 calc R
C109 C 0.5550(8) 0.4095(7) 0.3525(7) 0.254(5) Uiso 1 1 d .
H10S H 0.5726 0.4557 0.3484 0.305 Uiso 1 1 calc R
H10T H 0.5015 0.4107 0.3449 0.305 Uiso 1 1 calc R
C110 C 0.5474(7) 0.3670(6) 0.4150(6) 0.215(4) Uiso 1 1 d .
H11K H 0.4889 0.3477 0.4401 0.258 Uiso 1 1 calc R
H11L H 0.5601 0.3921 0.4433 0.258 Uiso 1 1 calc R
C111 C 0.6060(6) 0.3107(5) 0.4070(5) 0.182(4) Uani 1 1 d .
H11G H 0.6465 0.3113 0.4297 0.218 Uiso 1 1 calc R
H11H H 0.5745 0.2663 0.4273 0.218 Uiso 1 1 calc R
C112 C 0.6239(7) 0.2693(5) 0.1982(4) 0.160(3) Uani 1 1 d .
H11E H 0.5921 0.2690 0.2473 0.192 Uiso 1 1 calc R
H11F H 0.6272 0.2222 0.1960 0.192 Uiso 1 1 calc R
C113 C 0.5815(5) 0.3094(6) 0.1517(5) 0.172(4) Uani 1 1 d .
H11I H 0.5421 0.3394 0.1750 0.206 Uiso 1 1 calc R
H11J H 0.5501 0.2794 0.1396 0.206 Uiso 1 1 calc R
C114 C 0.6508(6) 0.3501(5) 0.0871(4) 0.168(4) Uani 1 1 d .
H11C H 0.6530 0.3378 0.0453 0.202 Uiso 1 1 calc R
H11D H 0.6426 0.3989 0.0795 0.202 Uiso 1 1 calc R
C115 C 0.7267(6) 0.3335(5) 0.1007(4) 0.146(3) Uani 1 1 d .
H11A H 0.7589 0.3039 0.0727 0.175 Uiso 1 1 calc R
H11B H 0.7621 0.3751 0.0872 0.175 Uiso 1 1 calc R
O13 O 0.2735(14) 0.1499(12) 0.6161(18) 0.81(2) Uiso 1 1 d G
C116 C 0.314(3) 0.1650(11) 0.5407(17) 0.515(15) Uiso 1 1 d G
C117 C 0.404(2) 0.1707(11) 0.5227(10) 0.530(16) Uiso 1 1 d G
C118 C 0.4187(14) 0.1591(15) 0.5869(19) 0.84(4) Uiso 1 1 d G
C119 C 0.338(2) 0.1462(9) 0.6447(9) 0.432(11) Uiso 1 1 d G

loop_
_atom_site_aniso_label
_atom_site_aniso_U_11
_atom_site_aniso_U_22
_atom_site_aniso_U_33
_atom_site_aniso_U_23
_atom_site_aniso_U_13
_atom_site_aniso_U_12
Al1 0.0642(11) 0.0595(10) 0.0379(9) -0.0104(7) -0.0075(8) 0.0008(8)
Na1 0.0723(14) 0.0655(13) 0.0775(14) -0.0087(11) -0.0225(11) 0.0025(11)
Na2 0.0795(15) 0.0704(14) 0.0848(14) -0.0267(11) -0.0292(12) 0.0080(11)
Na3 0.0683(14) 0.0839(15) 0.0860(15) -0.0256(11) -0.0231(12) 0.0030(11)
Na4 0.0641(13) 0.0611(12) 0.0568(12) -0.0101(9) -0.0165(10) 0.0015(10)
N1 0.053(3) 0.059(3) 0.044(2) -0.008(2) -0.009(2) 0.003(2)
N2 0.042(3) 0.033(2) 0.047(2) -0.0050(18) -0.005(2) 0.0076(19)
O1 0.066(2) 0.076(2) 0.039(2) -0.0091(18) -0.0067(18) -0.014(2)
O2 0.057(2) 0.091(3) 0.045(2) -0.0193(18) -0.0103(19) 0.0142(19)
O3 0.091(3) 0.056(2) 0.046(2) -0.0093(17) -0.0179(19) 0.0089(19)
O4 0.056(2) 0.060(2) 0.060(2) 0.0020(17) -0.0172(18) -0.0021(18)
O5 0.069(2) 0.049(2) 0.071(2) -0.0136(18) -0.0327(19) 0.0007(17)
O6 0.052(2) 0.067(2) 0.058(2) -0.0156(17) -0.0022(18) -0.0127(19)
O7 0.095(4) 0.139(4) 0.066(3) -0.025(3) -0.022(3) -0.001(3)
O8 0.123(4) 0.079(3) 0.092(3) -0.003(3) -0.037(3) -0.022(2)
O9 0.098(4) 0.124(4) 0.097(4) -0.024(3) -0.047(3) 0.000(3)
O10 0.099(3) 0.103(3) 0.083(3) -0.017(3) -0.022(3) 0.019(3)
O11 0.118(4) 0.089(3) 0.087(3) -0.031(3) -0.023(3) -0.007(3)
O12 0.106(4) 0.140(4) 0.112(4) -0.037(3) -0.030(3) 0.051(3)
C1 0.052(4) 0.067(4) 0.045(3) -0.014(3) -0.016(3) 0.008(3)
C2 0.056(4) 0.069(4) 0.058(4) -0.022(3) -0.001(3) 0.002(3)
C3 0.061(4) 0.076(4) 0.059(4) -0.008(3) -0.012(3) -0.011(3)
C4 0.078(4) 0.063(4) 0.060(4) -0.010(3) -0.016(3) -0.009(3)
C5 0.053(3) 0.049(3) 0.058(4) -0.009(3) -0.023(3) 0.000(3)
C6 0.057(4) 0.067(4) 0.052(4) -0.003(3) -0.032(3) 0.013(3)
C7 0.042(3) 0.079(4) 0.050(3) -0.020(3) -0.002(3) 0.002(3)
C8 0.056(4) 0.063(3) 0.049(3) -0.006(3) -0.016(3) 0.004(3)
C9 0.057(4) 0.063(3) 0.035(3) -0.007(3) -0.005(3) 0.008(3)
C10 0.055(4) 0.051(3) 0.064(4) -0.019(3) -0.019(3) 0.008(3)
C11 0.062(4) 0.060(4) 0.057(4) -0.021(3) -0.008(3) 0.007(3)
C12 0.052(4) 0.067(4) 0.090(5) -0.029(4) -0.021(4) 0.009(3)
C13 0.080(5) 0.068(4) 0.075(4) -0.028(3) -0.032(4) 0.020(4)
C14 0.058(4) 0.057(3) 0.055(3) -0.015(3) -0.020(3) 0.007(3)
C15 0.067(4) 0.057(3) 0.045(3) -0.011(3) -0.019(3) -0.002(3)
C16 0.053(3) 0.066(4) 0.042(3) -0.021(3) -0.008(3) 0.002(3)
C17 0.063(4) 0.065(4) 0.042(3) -0.018(3) -0.017(3) 0.006(3)
C18 0.055(3) 0.061(4) 0.052(3) -0.010(3) -0.017(3) -0.003(3)
C19 0.065(4) 0.067(4) 0.069(4) -0.018(3) -0.021(3) 0.003(3)
C20 0.057(4) 0.073(4) 0.068(4) -0.023(3) -0.009(3) 0.005(3)
C21 0.067(4) 0.057(4) 0.071(4) -0.008(3) -0.030(3) 0.000(3)
C22 0.087(5) 0.100(5) 0.088(5) -0.054(4) -0.029(4) 0.033(4)
C23 0.110(5) 0.147(6) 0.097(5) -0.079(4) -0.031(4) 0.049(4)
C24 0.088(6) 0.260(10) 0.160(7) -0.137(7) -0.036(5) 0.058(6)
C25 0.314(12) 0.081(6) 0.167(7) -0.069(5) -0.097(7) 0.068(7)
C26 0.082(4) 0.073(4) 0.071(4) -0.017(3) -0.035(4) 0.014(4)
C27 0.111(5) 0.082(4) 0.070(4) 0.005(3) -0.021(4) -0.007(4)
C28 0.146(6) 0.124(6) 0.107(5) -0.039(4) -0.071(5) -0.002(5)
C29 0.144(6) 0.108(5) 0.102(5) -0.027(4) -0.070(4) 0.046(5)
C30 0.091(5) 0.086(5) 0.098(5) -0.020(4) -0.055(4) 0.011(4)
C31 0.158(8) 0.220(9) 0.133(7) 0.000(7) -0.104(6) 0.030(7)
C32 0.145(7) 0.197(9) 0.195(8) -0.036(6) -0.092(6) 0.093(7)
C33 0.448(18) 0.126(7) 0.419(15) -0.084(9) -0.391(15) 0.065(9)
C34 0.066(4) 0.087(5) 0.073(4) -0.013(4) 0.000(3) -0.022(4)
C35 0.092(5) 0.129(5) 0.079(4) -0.049(4) 0.001(4) -0.003(4)
C36 0.158(6) 0.064(4) 0.082(4) -0.010(3) -0.018(4) 0.000(4)
C37 0.090(6) 0.159(6) 0.108(5) -0.018(4) -0.011(4) -0.040(5)
C38 0.086(5) 0.096(5) 0.067(4) -0.007(4) -0.005(4) -0.036(4)
C39 0.133(7) 0.285(11) 0.106(6) -0.014(6) -0.026(5) -0.125(7)
C40 0.150(8) 0.147(8) 0.155(8) 0.033(6) 0.039(6) -0.038(6)
C41 0.153(7) 0.262(10) 0.063(5) -0.039(6) 0.042(5) -0.123(7)
C42 0.053(4) 0.069(4) 0.064(4) -0.021(3) -0.017(3) 0.003(3)
C43 0.116(5) 0.092(5) 0.091(4) -0.043(4) -0.032(4) -0.001(4)
C44 0.092(5) 0.119(5) 0.067(4) -0.037(4) -0.032(3) 0.002(4)
C45 0.063(4) 0.106(4) 0.082(4) -0.054(3) -0.002(3) 0.008(3)
C46 0.101(5) 0.083(4) 0.056(3) -0.013(3) -0.010(3) -0.004(3)
C47 0.060(4) 0.040(3) 0.043(3) -0.003(2) -0.018(3) 0.002(3)
C48 0.069(4) 0.039(3) 0.046(3) -0.002(3) -0.015(3) -0.003(3)
C49 0.065(4) 0.052(3) 0.062(4) -0.012(3) -0.018(3) 0.002(3)
C50 0.070(4) 0.044(3) 0.069(4) -0.008(3) -0.027(3) -0.004(3)
C51 0.060(4) 0.056(3) 0.051(3) -0.017(3) -0.016(3) -0.001(3)
C52 0.050(4) 0.043(3) 0.048(3) -0.009(3) -0.016(3) 0.009(3)
C53 0.044(3) 0.054(3) 0.040(3) -0.009(2) -0.006(2) -0.006(2)
C54 0.058(4) 0.046(3) 0.048(3) -0.011(2) -0.024(3) 0.006(3)
C55 0.044(3) 0.052(3) 0.052(3) -0.014(3) -0.014(3) 0.007(3)
C56 0.058(4) 0.049(3) 0.066(4) -0.018(3) -0.015(3) 0.003(3)
C57 0.061(4) 0.064(4) 0.075(4) -0.018(3) -0.028(3) 0.012(3)
C58 0.054(4) 0.066(4) 0.076(4) -0.024(3) -0.008(3) -0.014(3)
C59 0.052(4) 0.068(4) 0.058(4) -0.020(3) -0.008(3) -0.007(3)
C60 0.080(4) 0.047(3) 0.058(4) -0.018(3) -0.028(4) 0.002(3)
C61 0.038(3) 0.061(3) 0.043(3) -0.015(3) -0.008(2) 0.000(2)
C62 0.039(3) 0.045(3) 0.052(3) -0.011(3) -0.015(2) -0.003(2)
C63 0.068(4) 0.046(3) 0.055(3) -0.004(3) -0.017(3) 0.007(3)
C64 0.062(4) 0.049(4) 0.077(4) -0.018(3) -0.029(3) 0.012(3)
C65 0.070(4) 0.043(3) 0.075(4) 0.001(3) -0.041(3) 0.006(3)
C66 0.073(4) 0.049(4) 0.055(4) 0.000(3) -0.022(3) -0.003(3)
C67 0.052(3) 0.045(3) 0.067(4) -0.011(3) -0.027(3) -0.008(3)
C68 0.091(5) 0.062(4) 0.070(4) 0.001(3) -0.038(4) 0.007(3)
C69 0.118(5) 0.091(5) 0.074(4) 0.011(3) -0.026(4) 0.017(4)
C70 0.140(6) 0.110(5) 0.097(5) -0.004(4) -0.072(5) -0.004(5)
C71 0.140(6) 0.115(5) 0.065(4) -0.016(4) -0.030(4) 0.046(5)
C72 0.107(5) 0.060(4) 0.095(5) -0.032(4) -0.042(4) 0.022(3)
C73 0.395(16) 0.162(8) 0.209(9) -0.131(7) -0.212(11) 0.131(9)
C74 0.362(14) 0.063(5) 0.164(7) -0.041(5) -0.081(8) 0.016(7)
C75 0.096(8) 0.327(14) 0.54(2) -0.345(15) 0.101(10) -0.035(8)
C76 0.057(4) 0.075(4) 0.110(5) -0.023(4) -0.026(4) 0.004(3)
C77 0.144(7) 0.213(8) 0.183(7) -0.120(7) -0.116(6) 0.064(6)
C78 0.059(4) 0.122(6) 0.136(6) -0.006(4) -0.038(4) 0.008(4)
C79 0.073(5) 0.175(7) 0.126(6) -0.030(5) -0.021(4) 0.038(5)
C80 0.088(5) 0.104(5) 0.044(4) -0.013(4) 0.001(3) -0.024(4)
C81 0.115(5) 0.093(5) 0.090(5) 0.013(4) 0.001(4) -0.025(4)
C82 0.089(5) 0.174(7) 0.076(4) -0.043(4) 0.014(4) -0.027(5)
C83 0.118(6) 0.185(7) 0.047(4) -0.027(4) -0.007(4) -0.036(5)
C84 0.075(4) 0.065(4) 0.076(4) -0.008(3) -0.024(4) -0.015(3)
C85 0.144(6) 0.089(5) 0.126(5) 0.028(4) -0.063(5) -0.044(4)
C86 0.099(5) 0.114(5) 0.109(5) -0.035(4) -0.018(4) -0.042(4)
C87 0.071(4) 0.135(6) 0.095(5) -0.033(4) 0.001(4) -0.025(4)
C88 0.078(4) 0.087(4) 0.044(3) -0.024(3) -0.016(3) -0.003(3)
C89 0.102(5) 0.137(5) 0.071(4) -0.050(4) -0.013(4) 0.015(4)
C90 0.132(6) 0.115(5) 0.049(3) -0.037(3) -0.022(4) -0.016(4)
C91 0.134(5) 0.078(4) 0.053(4) 0.016(3) -0.019(4) -0.033(4)
C92 0.248(11) 0.115(7) 0.102(6) -0.041(6) -0.062(7) 0.009(7)
C93 0.352(16) 0.173(9) 0.142(9) -0.039(8) -0.070(10) -0.137(10)
C94 0.276(13) 0.177(9) 0.113(8) -0.003(7) -0.061(8) -0.089(9)
C95 0.140(7) 0.096(5) 0.080(6) -0.033(4) -0.034(5) 0.009(5)
C96 0.116(7) 0.285(14) 0.142(8) -0.073(9) -0.046(6) 0.078(8)
C97 0.213(11) 0.126(9) 0.233(14) -0.013(9) -0.032(11) 0.070(8)
C98 0.39(2) 0.214(15) 0.219(15) -0.126(12) -0.115(14) 0.151(14)
C99 0.156(8) 0.294(15) 0.080(7) -0.005(8) -0.012(6) 0.083(8)
C100 0.096(7) 0.225(9) 0.086(6) -0.037(6) -0.019(6) -0.022(6)
C101 0.106(8) 0.48(2) 0.101(8) -0.008(10) -0.026(7) -0.028(10)
C102 0.164(10) 0.422(18) 0.132(9) -0.023(9) -0.092(9) -0.019(11)
C103 0.112(7) 0.194(8) 0.077(6) -0.031(5) -0.024(5) -0.015(5)
C104 0.226(10) 0.135(7) 0.081(5) -0.015(5) -0.082(6) -0.002(7)
C105 0.214(10) 0.096(6) 0.124(6) -0.048(5) -0.048(7) -0.008(6)
C106 0.181(10) 0.090(6) 0.198(10) -0.005(6) -0.107(8) -0.041(6)
C107 0.138(8) 0.149(8) 0.167(9) -0.020(6) -0.056(7) -0.056(6)
C111 0.171(9) 0.244(10) 0.131(7) -0.062(7) -0.065(7) 0.114(8)
C112 0.175(10) 0.180(8) 0.103(6) 0.019(6) -0.063(7) -0.068(8)
C113 0.095(7) 0.274(12) 0.128(7) -0.039(8) -0.032(7) -0.006(7)
C114 0.118(7) 0.232(10) 0.109(7) 0.025(6) -0.044(7) -0.016(7)
C115 0.146(9) 0.198(9) 0.099(7) -0.049(6) -0.046(6) 0.004(7)

loop_
_atom_type_symbol
_atom_type_description
_atom_type_scat_dispersion_real
_atom_type_scat_dispersion_imag
_atom_type_scat_source
C C 0.0033 0.0016 'International Tables Vol C Tables 4.2.6.8 and 6.1.1.4'
H H 0.0000 0.0000 'International Tables Vol C Tables 4.2.6.8 and 6.1.1.4'
N N 0.0061 0.0033 'International Tables Vol C Tables 4.2.6.8 and 6.1.1.4'
O O 0.0106 0.0060 'International Tables Vol C Tables 4.2.6.8 and 6.1.1.4'
Al Al 0.0645 0.0514 'International Tables Vol C Tables 4.2.6.8 and 6.1.1.4'
Na Na 0.0362 0.0249 'International Tables Vol C Tables 4.2.6.8 and 6.1.1.4'

loop_
_geom_angle_atom_site_label_1
_geom_angle_atom_site_label_2
_geom_angle_atom_site_label_3
_geom_angle
O1 Al1 O2 120.4(2)
O1 Al1 O3 120.6(2)
O2 Al1 O3 115.19(18)
O1 Al1 C46 95.6(2)
O2 Al1 C46 97.0(2)
O3 Al1 C46 97.00(19)
O1 Al1 N1 83.72(15)
O2 Al1 N1 83.08(16)
O3 Al1 N1 83.66(15)
C46 Al1 N1 179.2(2)
O4 Na1 O8 114.8(2)
O4 Na1 O7 97.2(2)
O8 Na1 O7 89.9(2)
O4 Na1 C64 131.61(16)
O8 Na1 C64 104.47(18)
O7 Na1 C64 110.4(2)
O4 Na1 C65 122.15(17)
O8 Na1 C65 91.71(17)
O7 Na1 C65 135.2(2)
C64 Na1 C65 27.04(15)
O4 Na1 C63 109.3(2)
O8 Na1 C63 131.61(16)
O7 Na1 C63 103.6(3)
C64 Na1 C63 27.25(13)
C65 Na1 C63 46.65(18)
O4 Na1 Na4 33.51(14)
O8 Na1 Na4 128.0(2)
O7 Na1 Na4 123.47(13)
C64 Na1 Na4 99.41(14)
C65 Na1 Na4 89.30(14)
C63 Na1 Na4 82.03(16)
O5 Na2 O10 96.6(2)
O5 Na2 O9 111.35(19)
O10 Na2 O9 88.9(3)
O5 Na2 C48 112.7(2)
O10 Na2 C48 104.1(2)
O9 Na2 C48 132.0(2)
O5 Na2 C50 127.0(2)
O10 Na2 C50 132.99(17)
O9 Na2 C50 90.24(18)
C48 Na2 C50 47.43(18)
O5 Na2 C49 135.5(2)
O10 Na2 C49 109.41(18)
O9 Na2 C49 104.88(19)
C48 Na2 C49 27.16(13)
C50 Na2 C49 27.21(14)
O5 Na2 C47 88.5(2)
O10 Na2 C47 119.0(2)
O9 Na2 C47 144.32(17)
C48 Na2 C47 26.35(12)
C50 Na2 C47 54.78(15)
C49 Na2 C47 47.39(15)
O5 Na2 C51 100.3(2)
O10 Na2 C51 157.18(16)
O9 Na2 C51 99.0(2)
C48 Na2 C51 55.09(19)
C50 Na2 C51 26.86(12)
C49 Na2 C51 47.91(16)
C47 Na2 C51 46.82(18)
O5 Na2 C108 82.7(3)
O10 Na2 C108 23.47(17)
O9 Na2 C108 76.5(3)
C48 Na2 C108 127.1(2)
C50 Na2 C108 150.3(2)
C49 Na2 C108 131.6(2)
C47 Na2 C108 137.2(2)
C51 Na2 C108 175.4(2)
O5 Na2 Na4 35.90(9)
O10 Na2 Na4 125.52(18)
O9 Na2 Na4 125.56(19)
C48 Na2 Na4 83.70(19)
C50 Na2 Na4 91.95(19)
C49 Na2 Na4 101.09(18)
C47 Na2 Na4 57.40(18)
C51 Na2 Na4 66.2(2)
C108 Na2 Na4 117.4(3)
O6 Na3 O11 100.38(18)
O6 Na3 O12 117.3(2)
O11 Na3 O12 89.5(2)
O6 Na3 C58 121.2(2)
O11 Na3 C58 131.9(2)
O12 Na3 C58 91.7(2)
O6 Na3 C57 128.68(17)
O11 Na3 C57 107.8(2)
O12 Na3 C57 105.2(3)
C58 Na3 C57 26.86(13)
O6 Na3 C59 95.02(17)
O11 Na3 C59 154.8(2)
O12 Na3 C59 101.1(2)
C58 Na3 C59 26.62(14)
C57 Na3 C59 47.40(16)
O6 Na3 Na4 31.93(12)
O11 Na3 Na4 124.15(18)
O12 Na3 Na4 130.4(2)
C58 Na3 Na4 89.9(2)
C57 Na3 Na4 98.01(19)
C59 Na3 Na4 64.76(19)
O4 Na4 O6 116.0(2)
O4 Na4 O5 119.60(19)
O6 Na4 O5 121.12(15)
O4 Na4 N2 83.44(17)
O6 Na4 N2 84.32(13)
O5 Na4 N2 84.19(13)
O4 Na4 C52 138.01(18)
O6 Na4 C52 27.93(14)
O5 Na4 C52 93.68(16)
N2 Na4 C52 74.72(14)
O4 Na4 C67 92.4(2)
O6 Na4 C67 142.18(15)
O5 Na4 C67 27.68(13)
N2 Na4 C67 74.27(15)
C52 Na4 C67 114.68(19)
O4 Na4 C60 27.53(12)
O6 Na4 C60 89.31(19)
O5 Na4 C60 140.04(19)
N2 Na4 C60 72.96(19)
C52 Na4 C60 110.61(17)
C67 Na4 C60 112.8(2)
O4 Na4 Na2 149.32(12)
O6 Na4 Na2 85.86(18)
O5 Na4 Na2 35.31(14)
N2 Na4 Na2 77.38(12)
C52 Na4 Na2 58.39(13)
C67 Na4 Na2 59.5(2)
C60 Na4 Na2 150.27(15)
O4 Na4 Na1 33.51(12)
O6 Na4 Na1 145.17(15)
O5 Na4 Na1 86.14(12)
N2 Na4 Na1 76.88(16)
C52 Na4 Na1 151.47(15)
C67 Na4 Na1 58.97(16)
C60 Na4 Na1 57.33(13)
Na2 Na4 Na1 117.47(9)
O4 Na4 Na3 84.9(2)
O6 Na4 Na3 31.33(11)
O5 Na4 Na3 147.05(12)
N2 Na4 Na3 76.68(11)
C52 Na4 Na3 55.65(17)
C67 Na4 Na3 150.95(15)
C60 Na4 Na3 57.98(18)
Na2 Na4 Na3 113.16(19)
Na1 Na4 Na3 114.60(14)
C15 N1 C8 111.3(4)
C15 N1 C7 109.2(4)
C8 N1 C7 108.9(4)
C15 N1 Al1 109.7(3)
C8 N1 Al1 107.9(3)
C7 N1 Al1 109.9(3)
C54 N2 C53 111.3(3)
C54 N2 C61 110.0(4)
C53 N2 C61 109.9(3)
C54 N2 Na4 109.6(3)
C53 N2 Na4 108.2(2)
C61 N2 Na4 107.7(3)
C6 O1 Al1 143.2(3)
C10 O2 Al1 142.4(3)
C17 O3 Al1 140.9(3)
C60 O4 Na1 128.9(3)
C60 O4 Na4 101.5(3)
Na1 O4 Na4 113.0(2)
C67 O5 Na2 134.1(3)
C67 O5 Na4 99.4(3)
Na2 O5 Na4 108.79(19)
C52 O6 Na3 128.6(3)
C52 O6 Na4 98.5(3)
Na3 O6 Na4 116.74(18)
C103 O7 C100 104.3(6)
C103 O7 Na1 136.8(5)
C100 O7 Na1 115.6(5)
C104 O8 C105 105.8(5)
C104 O8 Na1 129.2(5)
C105 O8 Na1 124.0(5)
C112 O9 C115 106.0(6)
C112 O9 Na2 122.2(5)
C115 O9 Na2 131.5(5)
C111 O10 C108 108.1(6)
C111 O10 Na2 136.8(4)
C108 O10 Na2 111.6(5)
C95 O11 C92 106.4(6)
C95 O11 Na3 133.8(4)
C92 O11 Na3 115.6(5)
C96 O12 C99 105.5(6)
C96 O12 Na3 118.8(5)
C99 O12 Na3 134.4(6)
C2 C1 C6 117.3(5)
C2 C1 C7 120.8(5)
C6 C1 C7 121.8(5)
C3 C2 C1 123.8(5)
C3 C2 H2 118.1
C1 C2 H2 118.1
C2 C3 C4 117.9(5)
C2 C3 C38 124.3(6)
C4 C3 C38 117.7(6)
C5 C4 C3 122.8(5)
C5 C4 H4 118.6
C3 C4 H4 118.6
C4 C5 C6 117.9(5)
C4 C5 C42 122.4(5)
C6 C5 C42 119.7(5)
O1 C6 C5 121.7(5)
O1 C6 C1 118.4(5)
C5 C6 C1 120.0(5)
C1 C7 N1 113.7(4)
C1 C7 H7A 108.8
N1 C7 H7A 108.8
C1 C7 H7B 108.8
N1 C7 H7B 108.8
H7A C7 H7B 107.7
N1 C8 C9 112.1(4)
N1 C8 H8A 109.2
C9 C8 H8A 109.2
N1 C8 H8B 109.2
C9 C8 H8B 109.2
H8A C8 H8B 107.9
C14 C9 C10 120.5(5)
C14 C9 C8 120.0(4)
C10 C9 C8 119.5(5)
O2 C10 C11 121.7(5)
O2 C10 C9 119.7(5)
C11 C10 C9 118.6(5)
C12 C11 C10 119.3(5)
C12 C11 C34 120.7(6)
C10 C11 C34 119.9(5)
C11 C12 C13 123.7(6)
C11 C12 H12 118.1
C13 C12 H12 118.1
C14 C13 C12 115.7(5)
C14 C13 C30 123.8(6)
C12 C13 C30 120.6(6)
C13 C14 C9 121.9(5)
C13 C14 H14 119.1
C9 C14 H14 119.1
N1 C15 C16 112.7(4)
N1 C15 H15A 109.1
C16 C15 H15A 109.1
N1 C15 H15B 109.1
C16 C15 H15B 109.1
H15A C15 H15B 107.8
C17 C16 C21 121.1(5)
C17 C16 C15 118.7(4)
C21 C16 C15 120.1(4)
O3 C17 C16 121.7(5)
O3 C17 C18 118.6(5)
C16 C17 C18 119.8(5)
C19 C18 C17 116.3(5)
C19 C18 C26 123.0(5)
C17 C18 C26 120.7(5)
C20 C19 C18 125.2(5)
C20 C19 H19 117.4
C18 C19 H19 117.4
C19 C20 C21 116.5(5)
C19 C20 C22 120.7(5)
C21 C20 C22 122.7(6)
C16 C21 C20 121.0(5)
C16 C21 H21 119.5
C20 C21 H21 119.5
C25 C22 C23 108.2(6)
C25 C22 C20 110.2(5)
C23 C22 C20 113.4(5)
C25 C22 C24 110.6(6)
C23 C22 C24 108.0(5)
C20 C22 C24 106.3(5)
C22 C23 H23A 109.5
C22 C23 H23B 109.5
H23A C23 H23B 109.5
C22 C23 H23C 109.5
H23A C23 H23C 109.5
H23B C23 H23C 109.5
C22 C24 H24A 109.5
C22 C24 H24B 109.5
H24A C24 H24B 109.5
C22 C24 H24C 109.5
H24A C24 H24C 109.5
H24B C24 H24C 109.5
C22 C25 H25A 109.5
C22 C25 H25B 109.5
H25A C25 H25B 109.5
C22 C25 H25C 109.5
H25A C25 H25C 109.5
H25B C25 H25C 109.5
C18 C26 C28 108.2(4)
C18 C26 C27 111.3(5)
C28 C26 C27 110.1(5)
C18 C26 C29 111.8(5)
C28 C26 C29 108.1(5)
C27 C26 C29 107.3(5)
C26 C27 H27A 109.5
C26 C27 H27B 109.5
H27A C27 H27B 109.5
C26 C27 H27C 109.5
H27A C27 H27C 109.5
H27B C27 H27C 109.5
C26 C28 H28A 109.5
C26 C28 H28B 109.5
H28A C28 H28B 109.5
C26 C28 H28C 109.5
H28A C28 H28C 109.5
H28B C28 H28C 109.5
C26 C29 H29A 109.5
C26 C29 H29B 109.5
H29A C29 H29B 109.5
C26 C29 H29C 109.5
H29A C29 H29C 109.5
H29B C29 H29C 109.5
C31 C30 C13 112.8(6)
C31 C30 C33 108.2(7)
C13 C30 C33 111.5(5)
C31 C30 C32 103.6(6)
C13 C30 C32 112.1(6)
C33 C30 C32 108.1(8)
C30 C31 H31A 109.5
C30 C31 H31B 109.5
H31A C31 H31B 109.5
C30 C31 H31C 109.5
H31A C31 H31C 109.5
H31B C31 H31C 109.5
C30 C32 H32A 109.5
C30 C32 H32B 109.5
H32A C32 H32B 109.5
C30 C32 H32C 109.5
H32A C32 H32C 109.5
H32B C32 H32C 109.5
C30 C33 H33A 109.5
C30 C33 H33B 109.5
H33A C33 H33B 109.5
C30 C33 H33C 109.5
H33A C33 H33C 109.5
H33B C33 H33C 109.5
C37 C34 C36 109.8(6)
C37 C34 C35 109.2(5)
C36 C34 C35 110.7(5)
C37 C34 C11 109.7(5)
C36 C34 C11 108.3(5)
C35 C34 C11 109.1(5)
C34 C35 H35A 109.5
C34 C35 H35B 109.5
H35A C35 H35B 109.5
C34 C35 H35C 109.5
H35A C35 H35C 109.5
H35B C35 H35C 109.5
C34 C36 H36A 109.5
C34 C36 H36B 109.5
H36A C36 H36B 109.5
C34 C36 H36C 109.5
H36A C36 H36C 109.5
H36B C36 H36C 109.5
C34 C37 H37A 109.5
C34 C37 H37B 109.5
H37A C37 H37B 109.5
C34 C37 H37C 109.5
H37A C37 H37C 109.5
H37B C37 H37C 109.5
C39 C38 C41 113.3(6)
C39 C38 C40 104.9(7)
C41 C38 C40 105.9(6)
C39 C38 C3 112.7(6)
C41 C38 C3 110.7(6)
C40 C38 C3 108.9(6)
C38 C39 H39A 109.5
C38 C39 H39B 109.5
H39A C39 H39B 109.5
C38 C39 H39C 109.5
H39A C39 H39C 109.5
H39B C39 H39C 109.5
C38 C40 H40A 109.5
C38 C40 H40B 109.5
H40A C40 H40B 109.5
C38 C40 H40C 109.5
H40A C40 H40C 109.5
H40B C40 H40C 109.5
C38 C41 H41A 109.5
C38 C41 H41B 109.5
H41A C41 H41B 109.5
C38 C41 H41C 109.5
H41A C41 H41C 109.5
H41B C41 H41C 109.5
C43 C42 C45 108.7(4)
C43 C42 C5 111.3(4)
C45 C42 C5 109.9(4)
C43 C42 C44 108.1(5)
C45 C42 C44 109.4(4)
C5 C42 C44 109.5(4)
C42 C43 H43A 109.5
C42 C43 H43B 109.5
H43A C43 H43B 109.5
C42 C43 H43C 109.5
H43A C43 H43C 109.5
H43B C43 H43C 109.5
C42 C44 H44A 109.5
C42 C44 H44B 109.5
H44A C44 H44B 109.5
C42 C44 H44C 109.5
H44A C44 H44C 109.5
H44B C44 H44C 109.5
C42 C45 H45A 109.5
C42 C45 H45B 109.5
H45A C45 H45B 109.5
C42 C45 H45C 109.5
H45A C45 H45C 109.5
H45B C45 H45C 109.5
Al1 C46 H46A 109.5
Al1 C46 H46B 109.5
H46A C46 H46B 109.5
Al1 C46 H46C 109.5
H46A C46 H46C 109.5
H46B C46 H46C 109.5
C48 C47 C52 121.3(5)
C48 C47 C53 119.8(4)
C52 C47 C53 118.9(5)
C48 C47 Na2 72.8(3)
C52 C47 Na2 82.4(3)
C53 C47 Na2 118.0(3)
C47 C48 C49 122.4(5)
C47 C48 Na2 80.8(3)
C49 C48 Na2 77.3(3)
C47 C48 H48 118.7
C49 C48 H48 118.7
Na2 C48 H48 118.7
C48 C49 C50 117.2(5)
C48 C49 C84 120.6(5)
C50 C49 C84 122.2(5)
C48 C49 Na2 75.6(3)
C50 C49 Na2 76.0(3)
C84 C49 Na2 120.3(4)
C49 C50 C51 122.6(5)
C49 C50 Na2 76.8(3)
C51 C50 Na2 81.4(3)
C49 C50 H50 118.5
C51 C50 H50 118.5
Na2 C50 H50 118.5
C50 C51 C52 119.7(5)
C50 C51 C88 119.5(5)
C52 C51 C88 120.7(5)
C50 C51 Na2 71.7(3)
C52 C51 Na2 81.3(3)
C88 C51 Na2 115.8(3)
O6 C52 C51 123.2(5)
O6 C52 C47 120.5(5)
C51 C52 C47 116.3(5)
O6 C52 Na4 53.5(2)
C51 C52 Na4 121.2(3)
C47 C52 Na4 96.5(3)
N2 C53 C47 113.7(4)
N2 C53 H53A 108.8
C47 C53 H53A 108.8
N2 C53 H53B 108.8
C47 C53 H53B 108.8
H53A C53 H53B 107.7
N2 C54 C55 113.1(4)
N2 C54 H54A 109.0
C55 C54 H54A 109.0
N2 C54 H54B 109.0
C55 C54 H54B 109.0
H54A C54 H54B 107.8
C56 C55 C60 120.6(5)
C56 C55 C54 119.6(4)
C60 C55 C54 119.8(4)
C57 C56 C55 123.4(5)
C57 C56 H56 118.3
C55 C56 H56 118.3
C56 C57 C58 115.8(5)
C56 C57 C76 121.7(5)
C58 C57 C76 122.3(5)
C56 C57 Na3 79.5(4)
C58 C57 Na3 73.6(3)
C76 C57 Na3 119.9(4)
C57 C58 C59 123.4(5)
C57 C58 Na3 79.5(3)
C59 C58 Na3 80.9(4)
C57 C58 H58 118.1
C59 C58 H58 118.1
Na3 C58 H58 118.1
C58 C59 C60 118.9(5)
C58 C59 C80 122.9(5)
C60 C59 C80 118.2(5)
C58 C59 Na3 72.5(3)
C60 C59 Na3 84.8(3)
C80 C59 Na3 113.7(4)
O4 C60 C59 123.6(5)
O4 C60 C55 119.0(5)
C59 C60 C55 117.4(5)
O4 C60 Na4 51.0(3)
C59 C60 Na4 120.9(4)
C55 C60 Na4 97.0(4)
N2 C61 C62 112.7(3)
N2 C61 H61A 109.0
C62 C61 H61A 109.0
N2 C61 H61B 109.0
C62 C61 H61B 109.0
H61A C61 H61B 107.8
C63 C62 C67 122.3(4)
C63 C62 C61 119.0(4)
C67 C62 C61 118.7(4)
C62 C63 C64 120.4(5)
C62 C63 Na1 82.9(3)
C64 C63 Na1 74.8(3)
C62 C63 H63 119.6
C64 C63 H63 119.6
Na1 C63 H63 119.6
C65 C64 C63 116.0(5)
C65 C64 C72 123.4(5)
C63 C64 C72 120.5(5)
C65 C64 Na1 77.4(3)
C63 C64 Na1 78.0(3)
C72 C64 Na1 117.0(4)
C66 C65 C64 126.2(5)
C66 C65 Na1 84.4(3)
C64 C65 Na1 75.6(3)
C66 C65 H65 116.8
C64 C65 H65 116.8
Na1 C65 H65 116.8
C65 C66 C67 117.1(5)
C65 C66 C68 121.7(5)
C67 C66 C68 121.1(5)
O5 C67 C62 120.0(4)
O5 C67 C66 122.2(5)
C62 C67 C66 117.8(5)
O5 C67 Na4 52.9(2)
C62 C67 Na4 96.8(3)
C66 C67 Na4 120.3(3)
C66 C68 C70 110.2(5)
C66 C68 C71 109.4(5)
C70 C68 C71 110.8(6)
C66 C68 C69 113.0(5)
C70 C68 C69 108.1(5)
C71 C68 C69 105.2(4)
C68 C69 H69A 109.5
C68 C69 H69B 109.5
H69A C69 H69B 109.5
C68 C69 H69C 109.5
H69A C69 H69C 109.5
H69B C69 H69C 109.5
C68 C70 H70A 109.5
C68 C70 H70B 109.5
H70A C70 H70B 109.5
C68 C70 H70C 109.5
H70A C70 H70C 109.5
H70B C70 H70C 109.5
C68 C71 H71A 109.5
C68 C71 H71B 109.5
H71A C71 H71B 109.5
C68 C71 H71C 109.5
H71A C71 H71C 109.5
H71B C71 H71C 109.5
C73 C72 C74 107.5(7)
C73 C72 C75 106.7(9)
C74 C72 C75 110.4(8)
C73 C72 C64 112.1(5)
C74 C72 C64 111.9(5)
C75 C72 C64 108.1(6)
C72 C73 H73A 109.5
C72 C73 H73B 109.5
H73A C73 H73B 109.5
C72 C73 H73C 109.5
H73A C73 H73C 109.5
H73B C73 H73C 109.5
C72 C74 H74A 109.5
C72 C74 H74B 109.5
H74A C74 H74B 109.5
C72 C74 H74C 109.5
H74A C74 H74C 109.5
H74B C74 H74C 109.5
C72 C75 H75A 109.5
C72 C75 H75B 109.5
H75A C75 H75B 109.5
C72 C75 H75C 109.5
H75A C75 H75C 109.5
H75B C75 H75C 109.5
C78 C76 C57 111.9(5)
C78 C76 C79 105.4(5)
C57 C76 C79 115.0(5)
C78 C76 C77 107.6(6)
C57 C76 C77 109.0(5)
C79 C76 C77 107.6(6)
C76 C77 H77A 109.5
C76 C77 H77B 109.5
H77A C77 H77B 109.5
C76 C77 H77C 109.5
H77A C77 H77C 109.5
H77B C77 H77C 109.5
C76 C78 H78A 109.5
C76 C78 H78B 109.5
H78A C78 H78B 109.5
C76 C78 H78C 109.5
H78A C78 H78C 109.5
H78B C78 H78C 109.5
C76 C79 H79A 109.5
C76 C79 H79B 109.5
H79A C79 H79B 109.5
C76 C79 H79C 109.5
H79A C79 H79C 109.5
H79B C79 H79C 109.5
C81 C80 C83 109.2(6)
C81 C80 C59 110.6(5)
C83 C80 C59 112.3(5)
C81 C80 C82 107.3(5)
C83 C80 C82 106.7(5)
C59 C80 C82 110.5(5)
C80 C81 H81A 109.5
C80 C81 H81B 109.5
H81A C81 H81B 109.5
C80 C81 H81C 109.5
H81A C81 H81C 109.5
H81B C81 H81C 109.5
C80 C82 H82A 109.5
C80 C82 H82B 109.5
H82A C82 H82B 109.5
C80 C82 H82C 109.5
H82A C82 H82C 109.5
H82B C82 H82C 109.5
C80 C83 H83A 109.5
C80 C83 H83B 109.5
H83A C83 H83B 109.5
C80 C83 H83C 109.5
H83A C83 H83C 109.5
H83B C83 H83C 109.5
C86 C84 C49 112.1(5)
C86 C84 C87 108.2(6)
C49 C84 C87 109.9(5)
C86 C84 C85 110.5(5)
C49 C84 C85 107.1(5)
C87 C84 C85 108.9(5)
C84 C85 H85A 109.5
C84 C85 H85B 109.5
H85A C85 H85B 109.5
C84 C85 H85C 109.5
H85A C85 H85C 109.5
H85B C85 H85C 109.5
C84 C86 H86A 109.5
C84 C86 H86B 109.5
H86A C86 H86B 109.5
C84 C86 H86C 109.5
H86A C86 H86C 109.5
H86B C86 H86C 109.5
C84 C87 H87A 109.5
C84 C87 H87B 109.5
H87A C87 H87B 109.5
C84 C87 H87C 109.5
H87A C87 H87C 109.5
H87B C87 H87C 109.5
C90 C88 C91 109.5(5)
C90 C88 C51 112.9(5)
C91 C88 C51 110.2(4)
C90 C88 C89 106.9(5)
C91 C88 C89 109.2(5)
C51 C88 C89 108.0(4)
C88 C89 H89A 109.5
C88 C89 H89B 109.5
H89A C89 H89B 109.5
C88 C89 H89C 109.5
H89A C89 H89C 109.5
H89B C89 H89C 109.5
C88 C90 H90A 109.5
C88 C90 H90B 109.5
H90A C90 H90B 109.5
C88 C90 H90C 109.5
H90A C90 H90C 109.5
H90B C90 H90C 109.5
C88 C91 H91A 109.5
C88 C91 H91B 109.5
H91A C91 H91B 109.5
C88 C91 H91C 109.5
H91A C91 H91C 109.5
H91B C91 H91C 109.5
C93 C92 O11 110.1(7)
C93 C92 H92A 109.6
O11 C92 H92A 109.6
C93 C92 H92B 109.6
O11 C92 H92B 109.6
H92A C92 H92B 108.2
C92 C93 C94 106.6(8)
C92 C93 H93A 110.4
C94 C93 H93A 110.4
C92 C93 H93B 110.4
C94 C93 H93B 110.4
H93A C93 H93B 108.6
C95 C94 C93 107.7(7)
C95 C94 H94A 110.2
C93 C94 H94A 110.2
C95 C94 H94B 110.2
C93 C94 H94B 110.2
H94A C94 H94B 108.5
C94 C95 O11 107.7(7)
C94 C95 H95A 110.2
O11 C95 H95A 110.2
C94 C95 H95B 110.2
O11 C95 H95B 110.2
H95A C95 H95B 108.5
O12 C96 C97 102.5(8)
O12 C96 H96A 111.3
C97 C96 H96A 111.3
O12 C96 H96B 111.3
C97 C96 H96B 111.3
H96A C96 H96B 109.2
C98 C97 C96 105.6(10)
C98 C97 H97A 110.6
C96 C97 H97A 110.6
C98 C97 H97B 110.6
C96 C97 H97B 110.6
H97A C97 H97B 108.7
C97 C98 C99 107.7(11)
C97 C98 H98A 110.2
C99 C98 H98A 110.2
C97 C98 H98B 110.2
C99 C98 H98B 110.2
H98A C98 H98B 108.5
C98 C99 O12 108.3(9)
C98 C99 H99A 110.0
O12 C99 H99A 110.0
C98 C99 H99B 110.0
O12 C99 H99B 110.0
H99A C99 H99B 108.4
C101 C100 O7 112.7(7)
C101 C100 H10Q 109.1
O7 C100 H10Q 109.1
C101 C100 H10R 109.1
O7 C100 H10R 109.1
H10Q C100 H10R 107.8
C100 C101 C102 107.9(9)
C100 C101 H10O 110.1
C102 C101 H10O 110.1
C100 C101 H10P 110.1
C102 C101 H10P 110.1
H10O C101 H10P 108.4
C103 C102 C101 106.8(8)
C103 C102 H10I 110.4
C101 C102 H10I 110.4
C103 C102 H10J 110.4
C101 C102 H10J 110.4
H10I C102 H10J 108.6
O7 C103 C102 108.3(6)
O7 C103 H10E 110.0
C102 C103 H10E 110.0
O7 C103 H10F 110.0
C102 C103 H10F 110.0
H10E C103 H10F 108.4
O8 C104 C107 106.4(6)
O8 C104 H10K 110.4
C107 C104 H10K 110.4
O8 C104 H10L 110.4
C107 C104 H10L 110.4
H10K C104 H10L 108.6
C106 C105 O8 106.0(6)
C106 C105 H10A 110.5
O8 C105 H10A 110.5
C106 C105 H10B 110.5
O8 C105 H10B 110.5
H10A C105 H10B 108.7
C105 C106 C107 106.5(7)
C105 C106 H10C 110.4
C107 C106 H10C 110.4
C105 C106 H10D 110.4
C107 C106 H10D 110.4
H10C C106 H10D 108.6
C106 C107 C104 104.4(7)
C106 C107 H10G 110.9
C104 C107 H10G 110.9
C106 C107 H10H 110.9
C104 C107 H10H 110.9
H10G C107 H10H 108.9
C109 C108 O10 114.1(9)
C109 C108 Na2 155.5(9)
O10 C108 Na2 45.0(4)
C109 C108 H10M 108.7
O10 C108 H10M 108.7
Na2 C108 H10M 74.7
C109 C108 H10N 108.7
O10 C108 H10N 108.7
Na2 C108 H10N 92.5
H10M C108 H10N 107.6
C110 C109 C108 103.6(12)
C110 C109 H10S 111.0
C108 C109 H10S 111.0
C110 C109 H10T 111.0
C108 C109 H10T 111.0
H10S C109 H10T 109.0
C109 C110 C111 111.4(11)
C109 C110 H11K 109.4
C111 C110 H11K 109.4
C109 C110 H11L 109.4
C111 C110 H11L 109.4
H11K C110 H11L 108.0
O10 C111 C110 102.8(7)
O10 C111 H11G 111.2
C110 C111 H11G 111.2
O10 C111 H11H 111.2
C110 C111 H11H 111.2
H11G C111 H11H 109.1
O9 C112 C113 107.3(7)
O9 C112 H11E 110.2
C113 C112 H11E 110.2
O9 C112 H11F 110.2
C113 C112 H11F 110.2
H11E C112 H11F 108.5
C112 C113 C114 105.5(7)
C112 C113 H11I 110.6
C114 C113 H11I 110.6
C112 C113 H11J 110.6
C114 C113 H11J 110.6
H11I C113 H11J 108.8
C115 C114 C113 105.0(7)
C115 C114 H11C 110.8
C113 C114 H11C 110.8
C115 C114 H11D 110.8
C113 C114 H11D 110.8
H11C C114 H11D 108.8
O9 C115 C114 109.1(7)
O9 C115 H11A 109.9
C114 C115 H11A 109.9
O9 C115 H11B 109.9
C114 C115 H11B 109.9
H11A C115 H11B 108.3
C116 O13 C119 108.0
C117 C116 O13 108.0
C118 C117 C116 108.0
C117 C118 C119 108.0
C118 C119 O13 108.0

loop_
_geom_bond_atom_site_label_1
_geom_bond_atom_site_label_2
_geom_bond_distance
Al1 O1 1.775(5)
Al1 O2 1.790(6)
Al1 O3 1.801(5)
Al1 C46 1.984(7)
Al1 N1 2.289(7)
Na1 O4 2.222(5)
Na1 O8 2.323(6)
Na1 O7 2.380(6)
Na1 C64 2.968(8)
Na1 C65 2.991(9)
Na1 C63 3.009(7)
Na1 Na4 3.705(8)
Na2 O5 2.216(6)
Na2 O10 2.376(6)
Na2 O9 2.400(7)
Na2 C48 2.959(6)
Na2 C50 2.970(8)
Na2 C49 2.980(8)
Na2 C47 3.057(7)
Na2 C51 3.093(7)
Na2 C108 3.127(12)
Na2 Na4 3.629(8)
Na3 O6 2.197(6)
Na3 O11 2.363(7)
Na3 O12 2.381(6)
Na3 C58 3.007(8)
Na3 C57 3.082(7)
Na3 C59 3.112(9)
Na3 Na4 3.774(7)
Na4 O4 2.222(5)
Na4 O6 2.235(6)
Na4 O5 2.247(7)
Na4 N2 2.447(7)
Na4 C52 2.748(8)
Na4 C67 2.779(7)
Na4 C60 2.803(8)
N1 C15 1.454(6)
N1 C8 1.478(5)
N1 C7 1.490(6)
N2 C54 1.465(6)
N2 C53 1.481(6)
N2 C61 1.490(6)
O1 C6 1.351(6)
O2 C10 1.330(6)
O3 C17 1.331(5)
O4 C60 1.322(6)
O5 C67 1.308(6)
O6 C52 1.302(6)
O7 C103 1.400(8)
O7 C100 1.424(8)
O8 C104 1.393(7)
O8 C105 1.474(8)
O9 C112 1.376(9)
O9 C115 1.419(8)
O10 C111 1.346(8)
O10 C108 1.339(9)
O11 C95 1.396(7)
O11 C92 1.402(9)
O12 C96 1.409(10)
O12 C99 1.419(9)
C1 C2 1.400(7)
C1 C6 1.431(7)
C1 C7 1.479(7)
C2 C3 1.328(7)
C2 H2 0.9300
C3 C4 1.416(7)
C3 C38 1.560(8)
C4 C5 1.372(6)
C4 H4 0.9300
C5 C6 1.413(7)
C5 C42 1.549(7)
C7 H7A 0.9700
C7 H7B 0.9700
C8 C9 1.527(7)
C8 H8A 0.9700
C8 H8B 0.9700
C9 C14 1.389(7)
C9 C10 1.406(7)
C10 C11 1.390(7)
C11 C12 1.374(7)
C11 C34 1.575(7)
C12 C13 1.408(7)
C12 H12 0.9300
C13 C14 1.391(7)
C13 C30 1.509(8)
C14 H14 0.9300
C15 C16 1.525(6)
C15 H15A 0.9700
C15 H15B 0.9700
C16 C17 1.383(7)
C16 C21 1.402(6)
C17 C18 1.437(6)
C18 C19 1.402(6)
C18 C26 1.522(7)
C19 C20 1.385(7)
C19 H19 0.9300
C20 C21 1.402(7)
C20 C22 1.535(7)
C21 H21 0.9300
C22 C25 1.517(9)
C22 C23 1.510(8)
C22 C24 1.576(10)
C23 H23A 0.9600
C23 H23B 0.9600
C23 H23C 0.9600
C24 H24A 0.9600
C24 H24B 0.9600
C24 H24C 0.9600
C25 H25A 0.9600
C25 H25B 0.9600
C25 H25C 0.9600
C26 C28 1.532(8)
C26 C27 1.540(7)
C26 C29 1.553(7)
C27 H27A 0.9600
C27 H27B 0.9600
C27 H27C 0.9600
C28 H28A 0.9600
C28 H28B 0.9600
C28 H28C 0.9600
C29 H29A 0.9600
C29 H29B 0.9600
C29 H29C 0.9600
C30 C31 1.517(8)
C30 C33 1.526(10)
C30 C32 1.514(8)
C31 H31A 0.9600
C31 H31B 0.9600
C31 H31C 0.9600
C32 H32A 0.9600
C32 H32B 0.9600
C32 H32C 0.9600
C33 H33A 0.9600
C33 H33B 0.9600
C33 H33C 0.9600
C34 C37 1.514(9)
C34 C36 1.532(8)
C34 C35 1.556(8)
C35 H35A 0.9600
C35 H35B 0.9600
C35 H35C 0.9600
C36 H36A 0.9600
C36 H36B 0.9600
C36 H36C 0.9600
C37 H37A 0.9600
C37 H37B 0.9600
C37 H37C 0.9600
C38 C39 1.450(9)
C38 C41 1.490(8)
C38 C40 1.550(9)
C39 H39A 0.9600
C39 H39B 0.9600
C39 H39C 0.9600
C40 H40A 0.9600
C40 H40B 0.9600
C40 H40C 0.9600
C41 H41A 0.9600
C41 H41B 0.9600
C41 H41C 0.9600
C42 C43 1.523(7)
C42 C45 1.529(7)
C42 C44 1.567(7)
C43 H43A 0.9600
C43 H43B 0.9600
C43 H43C 0.9600
C44 H44A 0.9600
C44 H44B 0.9600
C44 H44C 0.9600
C45 H45A 0.9600
C45 H45B 0.9600
C45 H45C 0.9600
C46 H46A 0.9600
C46 H46B 0.9600
C46 H46C 0.9600
C47 C48 1.374(7)
C47 C52 1.449(7)
C47 C53 1.508(7)
C48 C49 1.395(7)
C48 H48 0.9800
C49 C50 1.399(7)
C49 C84 1.538(7)
C50 C51 1.413(7)
C50 H50 0.9800
C51 C52 1.427(7)
C51 C88 1.541(7)
C53 H53A 0.9700
C53 H53B 0.9700
C54 C55 1.498(6)
C54 H54A 0.9700
C54 H54B 0.9700
C55 C56 1.383(6)
C55 C60 1.435(7)
C56 C57 1.377(7)
C56 H56 0.9300
C57 C58 1.416(7)
C57 C76 1.515(7)
C58 C59 1.413(7)
C58 H58 0.9800
C59 C60 1.412(7)
C59 C80 1.523(7)
C61 C62 1.532(6)
C61 H61A 0.9700
C61 H61B 0.9700
C62 C63 1.394(6)
C62 C67 1.417(7)
C63 C64 1.408(6)
C63 H63 0.9800
C64 C65 1.393(7)
C64 C72 1.559(7)
C65 C66 1.382(7)
C65 H65 0.9800
C66 C67 1.431(7)
C66 C68 1.514(8)
C68 C70 1.506(8)
C68 C71 1.564(7)
C68 C69 1.558(7)
C69 H69A 0.9600
C69 H69B 0.9600
C69 H69C 0.9600
C70 H70A 0.9600
C70 H70B 0.9600
C70 H70C 0.9600
C71 H71A 0.9600
C71 H71B 0.9600
C71 H71C 0.9600
C72 C73 1.470(10)
C72 C74 1.468(8)
C72 C75 1.487(9)
C73 H73A 0.9600
C73 H73B 0.9600
C73 H73C 0.9600
C74 H74A 0.9600
C74 H74B 0.9600
C74 H74C 0.9600
C75 H75A 0.9600
C75 H75B 0.9600
C75 H75C 0.9600
C76 C78 1.524(8)
C76 C79 1.551(7)
C76 C77 1.568(8)
C77 H77A 0.9600
C77 H77B 0.9600
C77 H77C 0.9600
C78 H78A 0.9600
C78 H78B 0.9600
C78 H78C 0.9600
C79 H79A 0.9600
C79 H79B 0.9600
C79 H79C 0.9600
C80 C81 1.511(8)
C80 C83 1.505(8)
C80 C82 1.608(8)
C81 H81A 0.9600
C81 H81B 0.9600
C81 H81C 0.9600
C82 H82A 0.9600
C82 H82B 0.9600
C82 H82C 0.9600
C83 H83A 0.9600
C83 H83B 0.9600
C83 H83C 0.9600
C84 C86 1.533(8)
C84 C87 1.534(7)
C84 C85 1.553(7)
C85 H85A 0.9600
C85 H85B 0.9600
C85 H85C 0.9600
C86 H86A 0.9600
C86 H86B 0.9600
C86 H86C 0.9600
C87 H87A 0.9600
C87 H87B 0.9600
C87 H87C 0.9600
C88 C90 1.541(8)
C88 C91 1.539(7)
C88 C89 1.555(8)
C89 H89A 0.9600
C89 H89B 0.9600
C89 H89C 0.9600
C90 H90A 0.9600
C90 H90B 0.9600
C90 H90C 0.9600
C91 H91A 0.9600
C91 H91B 0.9600
C91 H91C 0.9600
C92 C93 1.354(10)
C92 H92A 0.9700
C92 H92B 0.9700
C93 C94 1.429(11)
C93 H93A 0.9700
C93 H93B 0.9700
C94 C95 1.397(10)
C94 H94A 0.9700
C94 H94B 0.9700
C95 H95A 0.9700
C95 H95B 0.9700
C96 C97 1.487(14)
C96 H96A 0.9700
C96 H96B 0.9700
C97 C98 1.369(12)
C97 H97A 0.9700
C97 H97B 0.9700
C98 C99 1.399(11)
C98 H98A 0.9700
C98 H98B 0.9700
C99 H99A 0.9700
C99 H99B 0.9700
C100 C101 1.315(10)
C100 H10Q 0.9700
C100 H10R 0.9700
C101 C102 1.408(10)
C101 H10O 0.9700
C101 H10P 0.9700
C102 C103 1.434(11)
C102 H10I 0.9700
C102 H10J 0.9700
C103 H10E 0.9700
C103 H10F 0.9700
C104 C107 1.546(10)
C104 H10K 0.9700
C104 H10L 0.9700
C105 C106 1.463(10)
C105 H10A 0.9700
C105 H10B 0.9700
C106 C107 1.484(10)
C106 H10C 0.9700
C106 H10D 0.9700
C107 H10G 0.9700
C107 H10H 0.9700
C108 C109 1.352(11)
C108 H10M 0.9700
C108 H10N 0.9700
C109 C110 1.316(12)
C109 H10S 0.9700
C109 H10T 0.9700
C110 C111 1.479(11)
C110 H11K 0.9700
C110 H11L 0.9700
C111 H11G 0.9700
C111 H11H 0.9700
C112 C113 1.462(10)
C112 H11E 0.9700
C112 H11F 0.9700
C113 C114 1.474(9)
C113 H11I 0.9700
C113 H11J 0.9700
C114 C115 1.416(10)
C114 H11C 0.9700
C114 H11D 0.9700
C115 H11A 0.9700
C115 H11B 0.9700
O13 C116 1.4200
O13 C119 1.4200
C116 C117 1.4200
C117 C118 1.4200
C118 C119 1.4200

loop_
_geom_torsion_atom_site_label_1
_geom_torsion_atom_site_label_2
_geom_torsion_atom_site_label_3
_geom_torsion_atom_site_label_4
_geom_torsion
O5 Na2 Na4 O4 45.2(3)
O10 Na2 Na4 O4 3.5(3)
O9 Na2 Na4 O4 122.3(3)
C48 Na2 Na4 O4 -99.3(3)
C50 Na2 Na4 O4 -146.1(2)
C49 Na2 Na4 O4 -120.2(3)
C47 Na2 Na4 O4 -101.0(3)
C51 Na2 Na4 O4 -153.8(2)
C108 Na2 Na4 O4 29.5(3)
O5 Na2 Na4 O6 -177.05(18)
O10 Na2 Na4 O6 141.3(2)
O9 Na2 Na4 O6 -100.01(18)
C48 Na2 Na4 O6 38.46(16)
C50 Na2 Na4 O6 -8.32(14)
C49 Na2 Na4 O6 17.50(16)
C47 Na2 Na4 O6 36.71(16)
C51 Na2 Na4 O6 -16.04(14)
C108 Na2 Na4 O6 167.2(2)
O10 Na2 Na4 O5 -41.7(2)
O9 Na2 Na4 O5 77.0(2)
C48 Na2 Na4 O5 -144.5(2)
C50 Na2 Na4 O5 168.7(2)
C49 Na2 Na4 O5 -165.5(2)
C47 Na2 Na4 O5 -146.2(2)
C51 Na2 Na4 O5 161.01(19)
C108 Na2 Na4 O5 -15.7(3)
O5 Na2 Na4 N2 97.85(18)
O10 Na2 Na4 N2 56.2(2)
O9 Na2 Na4 N2 174.89(17)
C48 Na2 Na4 N2 -46.64(15)
C50 Na2 Na4 N2 -93.42(15)
C49 Na2 Na4 N2 -67.60(15)
C47 Na2 Na4 N2 -48.39(15)
C51 Na2 Na4 N2 -101.14(16)
C108 Na2 Na4 N2 82.1(2)
O5 Na2 Na4 C52 177.5(2)
O10 Na2 Na4 C52 135.9(2)
O9 Na2 Na4 C52 -105.44(19)
C48 Na2 Na4 C52 33.03(17)
C50 Na2 Na4 C52 -13.75(17)
C49 Na2 Na4 C52 12.07(17)
C47 Na2 Na4 C52 31.28(16)
C51 Na2 Na4 C52 -21.47(16)
C108 Na2 Na4 C52 161.8(3)
O5 Na2 Na4 C67 18.83(19)
O10 Na2 Na4 C67 -22.8(2)
O9 Na2 Na4 C67 95.9(2)
C48 Na2 Na4 C67 -125.7(2)
C50 Na2 Na4 C67 -172.45(17)
C49 Na2 Na4 C67 -146.6(2)
C47 Na2 Na4 C67 -127.4(2)
C51 Na2 Na4 C67 179.84(17)
C108 Na2 Na4 C67 3.1(2)
O5 Na2 Na4 C60 101.6(3)
O10 Na2 Na4 C60 60.0(3)
O9 Na2 Na4 C60 178.7(3)
C48 Na2 Na4 C60 -42.8(3)
C50 Na2 Na4 C60 -89.6(3)
C49 Na2 Na4 C60 -63.8(3)
C47 Na2 Na4 C60 -44.6(3)
C51 Na2 Na4 C60 -97.3(3)
C108 Na2 Na4 C60 85.9(3)
O5 Na2 Na4 Na1 30.10(17)
O10 Na2 Na4 Na1 -11.58(17)
O9 Na2 Na4 Na1 107.1(2)
C48 Na2 Na4 Na1 -114.4(2)
C50 Na2 Na4 Na1 -161.18(13)
C49 Na2 Na4 Na1 -135.36(18)
C47 Na2 Na4 Na1 -116.2(2)
C51 Na2 Na4 Na1 -168.90(12)
C108 Na2 Na4 Na1 14.4(2)
O5 Na2 Na4 Na3 167.21(17)
O10 Na2 Na4 Na3 125.5(2)
O9 Na2 Na4 Na3 -115.76(15)
C48 Na2 Na4 Na3 22.72(12)
C50 Na2 Na4 Na3 -24.07(15)
C49 Na2 Na4 Na3 1.75(14)
C47 Na2 Na4 Na3 20.96(13)
C51 Na2 Na4 Na3 -31.79(15)
C108 Na2 Na4 Na3 151.5(2)
O8 Na1 Na4 O4 77.5(2)
O7 Na1 Na4 O4 -43.5(2)
C64 Na1 Na4 O4 -165.6(2)
C65 Na1 Na4 O4 169.17(19)
C63 Na1 Na4 O4 -144.6(2)
O4 Na1 Na4 O6 38.8(2)
O8 Na1 Na4 O6 116.4(3)
O7 Na1 Na4 O6 -4.6(3)
C64 Na1 Na4 O6 -126.8(3)
C65 Na1 Na4 O6 -152.0(2)
C63 Na1 Na4 O6 -105.7(3)
O4 Na1 Na4 O5 -177.07(18)
O8 Na1 Na4 O5 -99.53(19)
O7 Na1 Na4 O5 139.5(2)
C64 Na1 Na4 O5 17.29(15)
C65 Na1 Na4 O5 -7.90(14)
C63 Na1 Na4 O5 38.36(16)
O4 Na1 Na4 N2 98.01(19)
O8 Na1 Na4 N2 175.55(18)
O7 Na1 Na4 N2 54.6(2)
C64 Na1 Na4 N2 -67.63(16)
C65 Na1 Na4 N2 -92.82(16)
C63 Na1 Na4 N2 -46.57(15)
O4 Na1 Na4 C52 92.3(3)
O8 Na1 Na4 C52 169.9(3)
O7 Na1 Na4 C52 48.9(3)
C64 Na1 Na4 C52 -73.3(3)
C65 Na1 Na4 C52 -98.5(3)
C63 Na1 Na4 C52 -52.2(3)
O4 Na1 Na4 C67 177.4(2)
O8 Na1 Na4 C67 -105.1(2)
O7 Na1 Na4 C67 133.9(2)
C64 Na1 Na4 C67 11.73(17)
C65 Na1 Na4 C67 -13.46(17)
C63 Na1 Na4 C67 32.80(18)
O4 Na1 Na4 C60 20.02(19)
O8 Na1 Na4 C60 97.6(2)
O7 Na1 Na4 C60 -23.4(2)
C64 Na1 Na4 C60 -145.6(2)
C65 Na1 Na4 C60 -170.82(17)
C63 Na1 Na4 C60 -124.6(2)
O4 Na1 Na4 Na2 166.05(17)
O8 Na1 Na4 Na2 -116.42(17)
O7 Na1 Na4 Na2 122.6(2)
C64 Na1 Na4 Na2 0.40(13)
C65 Na1 Na4 Na2 -24.79(15)
C63 Na1 Na4 Na2 21.47(12)
O4 Na1 Na4 Na3 29.54(17)
O8 Na1 Na4 Na3 107.1(2)
O7 Na1 Na4 Na3 -13.92(17)
C64 Na1 Na4 Na3 -136.11(18)
C65 Na1 Na4 Na3 -161.30(12)
C63 Na1 Na4 Na3 -115.0(2)
O6 Na3 Na4 O4 -174.38(19)
O11 Na3 Na4 O4 138.2(2)
O12 Na3 Na4 O4 -97.5(2)
C58 Na3 Na4 O4 -5.43(14)
C57 Na3 Na4 O4 20.27(15)
C59 Na3 Na4 O4 -14.46(14)
O11 Na3 Na4 O6 -47.4(3)
O12 Na3 Na4 O6 76.8(3)
C58 Na3 Na4 O6 169.0(2)
C57 Na3 Na4 O6 -165.3(2)
C59 Na3 Na4 O6 159.9(2)
O6 Na3 Na4 O5 45.0(3)
O11 Na3 Na4 O5 -2.4(3)
O12 Na3 Na4 O5 121.8(3)
C58 Na3 Na4 O5 -146.1(2)
C57 Na3 Na4 O5 -120.4(3)
C59 Na3 Na4 O5 -155.1(2)
O6 Na3 Na4 N2 101.2(2)
O11 Na3 Na4 N2 53.8(2)
O12 Na3 Na4 N2 178.0(2)
C58 Na3 Na4 N2 -89.89(18)
C57 Na3 Na4 N2 -64.2(2)
C59 Na3 Na4 N2 -98.91(17)
O6 Na3 Na4 C52 20.73(19)
O11 Na3 Na4 C52 -26.7(2)
O12 Na3 Na4 C52 97.6(2)
C58 Na3 Na4 C52 -170.32(17)
C57 Na3 Na4 C52 -144.62(19)
C59 Na3 Na4 C52 -179.35(17)
O6 Na3 Na4 C67 99.8(3)
O11 Na3 Na4 C67 52.5(3)
O12 Na3 Na4 C67 176.7(3)
C58 Na3 Na4 C67 -91.2(3)
C57 Na3 Na4 C67 -65.5(3)
C59 Na3 Na4 C67 -100.2(3)
O6 Na3 Na4 C60 179.2(2)
O11 Na3 Na4 C60 131.8(3)
O12 Na3 Na4 C60 -104.0(3)
C58 Na3 Na4 C60 -11.84(17)
C57 Na3 Na4 C60 13.86(18)
C59 Na3 Na4 C60 -20.87(16)
O6 Na3 Na4 Na2 31.38(18)
O11 Na3 Na4 Na2 -16.0(2)
O12 Na3 Na4 Na2 108.2(2)
C58 Na3 Na4 Na2 -159.67(14)
C57 Na3 Na4 Na2 -133.97(17)
C59 Na3 Na4 Na2 -168.70(12)
O6 Na3 Na4 Na1 169.76(17)
O11 Na3 Na4 Na1 122.4(2)
O12 Na3 Na4 Na1 -113.4(2)
C58 Na3 Na4 Na1 -21.29(13)
C57 Na3 Na4 Na1 4.41(14)
C59 Na3 Na4 Na1 -30.31(14)
O1 Al1 N1 C15 -161.5(3)
O2 Al1 N1 C15 76.7(3)
O3 Al1 N1 C15 -39.7(3)
C46 Al1 N1 C15 174(100)
O1 Al1 N1 C8 77.1(4)
O2 Al1 N1 C8 -44.7(3)
O3 Al1 N1 C8 -161.1(3)
C46 Al1 N1 C8 52(15)
O1 Al1 N1 C7 -41.5(3)
O2 Al1 N1 C7 -163.3(3)
O3 Al1 N1 C7 80.3(3)
C46 Al1 N1 C7 -66(15)
O4 Na4 N2 C54 -10.4(3)
O6 Na4 N2 C54 106.7(3)
O5 Na4 N2 C54 -131.2(3)
C52 Na4 N2 C54 133.4(3)
C67 Na4 N2 C54 -104.8(3)
C60 Na4 N2 C54 15.6(3)
Na2 Na4 N2 C54 -166.3(3)
Na1 Na4 N2 C54 -43.8(3)
Na3 Na4 N2 C54 75.8(3)
O4 Na4 N2 C53 -131.9(3)
O6 Na4 N2 C53 -14.8(3)
O5 Na4 N2 C53 107.3(3)
C52 Na4 N2 C53 11.9(3)
C67 Na4 N2 C53 133.7(3)
C60 Na4 N2 C53 -105.8(3)
Na2 Na4 N2 C53 72.2(3)
Na1 Na4 N2 C53 -165.3(3)
Na3 Na4 N2 C53 -45.7(3)
O4 Na4 N2 C61 109.2(3)
O6 Na4 N2 C61 -133.7(3)
O5 Na4 N2 C61 -11.5(3)
C52 Na4 N2 C61 -107.0(3)
C67 Na4 N2 C61 14.8(3)
C60 Na4 N2 C61 135.3(3)
Na2 Na4 N2 C61 -46.7(3)
Na1 Na4 N2 C61 75.8(3)
Na3 Na4 N2 C61 -164.5(3)
O2 Al1 O1 C6 83.2(5)
O3 Al1 O1 C6 -73.7(5)
C46 Al1 O1 C6 -175.3(5)
N1 Al1 O1 C6 5.1(5)
O1 Al1 O2 C10 -75.6(5)
O3 Al1 O2 C10 82.5(5)
C46 Al1 O2 C10 -176.3(5)
N1 Al1 O2 C10 2.9(5)
O1 Al1 O3 C17 77.3(5)
O2 Al1 O3 C17 -80.9(5)
C46 Al1 O3 C17 178.0(5)
N1 Al1 O3 C17 -1.6(5)
O8 Na1 O4 C60 109.6(4)
O7 Na1 O4 C60 16.4(4)
C64 Na1 O4 C60 -109.2(4)
C65 Na1 O4 C60 -141.1(4)
C63 Na1 O4 C60 -90.8(4)
Na4 Na1 O4 C60 -128.3(4)
O8 Na1 O4 Na4 -122.1(2)
O7 Na1 O4 Na4 144.67(18)
C64 Na1 O4 Na4 19.1(3)
C65 Na1 O4 Na4 -12.8(2)
C63 Na1 O4 Na4 37.4(2)
O6 Na4 O4 C60 -15.1(3)
O5 Na4 O4 C60 144.8(3)
N2 Na4 O4 C60 65.3(3)
C52 Na4 O4 C60 6.9(4)
C67 Na4 O4 C60 139.2(3)
Na2 Na4 O4 C60 116.7(3)
Na1 Na4 O4 C60 141.4(4)
Na3 Na4 O4 C60 -11.8(3)
O6 Na4 O4 Na1 -156.50(15)
O5 Na4 O4 Na1 3.4(2)
N2 Na4 O4 Na1 -76.11(17)
C52 Na4 O4 Na1 -134.5(2)
C67 Na4 O4 Na1 -2.25(17)
C60 Na4 O4 Na1 -141.4(4)
Na2 Na4 O4 Na1 -24.8(3)
Na3 Na4 O4 Na1 -153.25(15)
O10 Na2 O5 C67 22.3(4)
O9 Na2 O5 C67 113.6(5)
C48 Na2 O5 C67 -86.0(5)
C50 Na2 O5 C67 -138.9(4)
C49 Na2 O5 C67 -104.1(5)
C47 Na2 O5 C67 -96.8(4)
C51 Na2 O5 C67 -142.3(4)
C108 Na2 O5 C67 41.3(4)
Na4 Na2 O5 C67 -124.7(5)
O10 Na2 O5 Na4 146.99(19)
O9 Na2 O5 Na4 -121.7(2)
C48 Na2 O5 Na4 38.7(2)
C50 Na2 O5 Na4 -14.2(2)
C49 Na2 O5 Na4 20.6(3)
C47 Na2 O5 Na4 27.92(17)
C51 Na2 O5 Na4 -17.61(18)
C108 Na2 O5 Na4 166.0(2)
O4 Na4 O5 C67 -12.2(3)
O6 Na4 O5 C67 146.7(3)
N2 Na4 O5 C67 66.9(3)
C52 Na4 O5 C67 141.1(3)
C60 Na4 O5 C67 12.4(4)
Na2 Na4 O5 C67 143.2(4)
Na1 Na4 O5 C67 -10.3(3)
Na3 Na4 O5 C67 121.2(3)
O4 Na4 O5 Na2 -155.38(16)
O6 Na4 O5 Na2 3.4(2)
N2 Na4 O5 Na2 -76.33(16)
C52 Na4 O5 Na2 -2.11(17)
C67 Na4 O5 Na2 -143.2(4)
C60 Na4 O5 Na2 -130.9(2)
Na1 Na4 O5 Na2 -153.52(16)
Na3 Na4 O5 Na2 -22.0(3)
O11 Na3 O6 C52 13.9(4)
O12 Na3 O6 C52 108.7(4)
C58 Na3 O6 C52 -140.8(4)
C57 Na3 O6 C52 -109.2(4)
C59 Na3 O6 C52 -146.1(4)
Na4 Na3 O6 C52 -127.9(5)
O11 Na3 O6 Na4 141.7(2)
O12 Na3 O6 Na4 -123.45(19)
C58 Na3 O6 Na4 -12.9(2)
C57 Na3 O6 Na4 18.7(3)
C59 Na3 O6 Na4 -18.16(19)
O4 Na4 O6 C52 147.6(3)
O5 Na4 O6 C52 -11.9(3)
N2 Na4 O6 C52 67.8(3)
C67 Na4 O6 C52 12.7(4)
C60 Na4 O6 C52 140.7(3)
Na2 Na4 O6 C52 -9.9(3)
Na1 Na4 O6 C52 125.0(3)
Na3 Na4 O6 C52 141.4(4)
O4 Na4 O6 Na3 6.2(2)
O5 Na4 O6 Na3 -153.31(17)
N2 Na4 O6 Na3 -73.6(2)
C52 Na4 O6 Na3 -141.4(4)
C67 Na4 O6 Na3 -128.7(3)
C60 Na4 O6 Na3 -0.67(18)
Na2 Na4 O6 Na3 -151.32(17)
Na1 Na4 O6 Na3 -16.4(3)
O4 Na1 O7 C103 -104.5(6)
O8 Na1 O7 C103 140.5(6)
C64 Na1 O7 C103 35.1(6)
C65 Na1 O7 C103 48.1(7)
C63 Na1 O7 C103 7.4(6)
Na4 Na1 O7 C103 -82.0(6)
O4 Na1 O7 C100 51.3(5)
O8 Na1 O7 C100 -63.7(5)
C64 Na1 O7 C100 -169.2(5)
C65 Na1 O7 C100 -156.1(5)
C63 Na1 O7 C100 163.2(5)
Na4 Na1 O7 C100 73.8(5)
O4 Na1 O8 C104 36.6(6)
O7 Na1 O8 C104 134.5(6)
C64 Na1 O8 C104 -114.5(6)
C65 Na1 O8 C104 -90.3(6)
C63 Na1 O8 C104 -117.2(6)
Na4 Na1 O8 C104 0.1(6)
O4 Na1 O8 C105 -130.4(6)
O7 Na1 O8 C105 -32.5(6)
C64 Na1 O8 C105 78.5(6)
C65 Na1 O8 C105 102.7(6)
C63 Na1 O8 C105 75.8(6)
Na4 Na1 O8 C105 -166.9(5)
O5 Na2 O9 C112 -139.5(6)
O10 Na2 O9 C112 -42.9(6)
C48 Na2 O9 C112 65.1(6)
C50 Na2 O9 C112 90.1(6)
C49 Na2 O9 C112 66.9(6)
C47 Na2 O9 C112 100.7(6)
C51 Na2 O9 C112 115.6(6)
C108 Na2 O9 C112 -63.1(6)
Na4 Na2 O9 C112 -177.3(6)
O5 Na2 O9 C115 33.1(6)
O10 Na2 O9 C115 129.7(6)
C48 Na2 O9 C115 -122.3(6)
C50 Na2 O9 C115 -97.3(6)
C49 Na2 O9 C115 -120.5(6)
C47 Na2 O9 C115 -86.7(7)
C51 Na2 O9 C115 -71.8(6)
C108 Na2 O9 C115 109.6(6)
Na4 Na2 O9 C115 -4.7(6)
O5 Na2 O10 C111 -101.3(8)
O9 Na2 O10 C111 147.3(8)
C48 Na2 O10 C111 14.1(8)
C50 Na2 O10 C111 58.0(8)
C49 Na2 O10 C111 41.9(8)
C47 Na2 O10 C111 -9.4(8)
C51 Na2 O10 C111 36.4(10)
C108 Na2 O10 C111 -155.4(10)
Na4 Na2 O10 C111 -78.2(8)
O5 Na2 O10 C108 54.0(6)
O9 Na2 O10 C108 -57.3(6)
C48 Na2 O10 C108 169.4(5)
C50 Na2 O10 C108 -146.6(5)
C49 Na2 O10 C108 -162.7(5)
C47 Na2 O10 C108 146.0(5)
C51 Na2 O10 C108 -168.3(6)
Na4 Na2 O10 C108 77.1(6)
O6 Na3 O11 C95 -99.7(6)
O12 Na3 O11 C95 142.6(6)
C58 Na3 O11 C95 50.8(6)
C57 Na3 O11 C95 36.8(6)
C59 Na3 O11 C95 26.9(8)
Na4 Na3 O11 C95 -76.4(6)
O6 Na3 O11 C92 53.9(6)
O12 Na3 O11 C92 -63.8(6)
C58 Na3 O11 C92 -155.6(5)
C57 Na3 O11 C92 -169.6(5)
C59 Na3 O11 C92 -179.5(6)
Na4 Na3 O11 C92 77.2(6)
O6 Na3 O12 C96 -143.7(7)
O11 Na3 O12 C96 -42.2(7)
C58 Na3 O12 C96 89.6(7)
C57 Na3 O12 C96 66.1(7)
C59 Na3 O12 C96 114.7(7)
Na4 Na3 O12 C96 -179.1(7)
O6 Na3 O12 C99 20.8(9)
O11 Na3 O12 C99 122.2(9)
C58 Na3 O12 C99 -105.9(9)
C57 Na3 O12 C99 -129.4(9)
C59 Na3 O12 C99 -80.8(9)
Na4 Na3 O12 C99 -14.6(9)
C6 C1 C2 C3 -1.9(7)
C7 C1 C2 C3 175.6(5)
C1 C2 C3 C4 3.9(8)
C1 C2 C3 C38 -173.9(5)
C2 C3 C4 C5 -0.6(8)
C38 C3 C4 C5 177.3(5)
C3 C4 C5 C6 -4.3(7)
C3 C4 C5 C42 179.0(4)
Al1 O1 C6 C5 -163.2(4)
Al1 O1 C6 C1 15.5(7)
C4 C5 C6 O1 -175.2(4)
C42 C5 C6 O1 1.7(6)
C4 C5 C6 C1 6.2(7)
C42 C5 C6 C1 -177.0(4)
C2 C1 C6 O1 178.0(4)
C7 C1 C6 O1 0.5(6)
C2 C1 C6 C5 -3.3(6)
C7 C1 C6 C5 179.2(4)
C2 C1 C7 N1 138.8(4)
C6 C1 C7 N1 -43.7(6)
C15 N1 C7 C1 -176.2(4)
C8 N1 C7 C1 -54.5(5)
Al1 N1 C7 C1 63.5(4)
C15 N1 C8 C9 -52.1(5)
C7 N1 C8 C9 -172.5(4)
Al1 N1 C8 C9 68.3(4)
N1 C8 C9 C14 134.1(4)
N1 C8 C9 C10 -45.4(6)
Al1 O2 C10 C11 -156.9(4)
Al1 O2 C10 C9 21.4(8)
C14 C9 C10 O2 177.2(4)
C8 C9 C10 O2 -3.2(7)
C14 C9 C10 C11 -4.4(7)
C8 C9 C10 C11 175.2(4)
O2 C10 C11 C12 -178.3(4)
C9 C10 C11 C12 3.4(7)
O2 C10 C11 C34 5.2(7)
C9 C10 C11 C34 -173.1(5)
C10 C11 C12 C13 2.0(8)
C34 C11 C12 C13 178.4(5)
C11 C12 C13 C14 -6.1(7)
C11 C12 C13 C30 175.6(5)
C12 C13 C14 C9 5.0(7)
C30 C13 C14 C9 -176.8(5)
C10 C9 C14 C13 0.1(7)
C8 C9 C14 C13 -179.5(4)
C8 N1 C15 C16 -174.2(3)
C7 N1 C15 C16 -54.0(5)
Al1 N1 C15 C16 66.4(4)
N1 C15 C16 C17 -49.7(6)
N1 C15 C16 C21 133.1(4)
Al1 O3 C17 C16 20.8(8)
Al1 O3 C17 C18 -157.5(4)
C21 C16 C17 O3 180.0(4)
C15 C16 C17 O3 2.8(7)
C21 C16 C17 C18 -1.8(7)
C15 C16 C17 C18 -179.0(4)
O3 C17 C18 C19 178.5(4)
C16 C17 C18 C19 0.2(7)
O3 C17 C18 C26 -0.4(7)
C16 C17 C18 C26 -178.7(5)
C17 C18 C19 C20 -0.2(7)
C26 C18 C19 C20 178.6(5)
C18 C19 C20 C21 1.8(8)
C18 C19 C20 C22 -175.8(5)
C17 C16 C21 C20 3.5(7)
C15 C16 C21 C20 -179.3(4)
C19 C20 C21 C16 -3.4(7)
C22 C20 C21 C16 174.2(5)
C19 C20 C22 C25 -50.9(8)
C21 C20 C22 C25 131.6(6)
C19 C20 C22 C23 -172.4(5)
C21 C20 C22 C23 10.1(8)
C19 C20 C22 C24 69.0(7)
C21 C20 C22 C24 -108.5(6)
C19 C18 C26 C28 -115.3(6)
C17 C18 C26 C28 63.4(6)
C19 C18 C26 C27 123.6(5)
C17 C18 C26 C27 -57.6(6)
C19 C18 C26 C29 3.7(7)
C17 C18 C26 C29 -177.6(5)
C14 C13 C30 C31 9.0(8)
C12 C13 C30 C31 -172.9(6)
C14 C13 C30 C33 -113.0(8)
C12 C13 C30 C33 65.1(9)
C14 C13 C30 C32 125.6(6)
C12 C13 C30 C32 -56.3(8)
C12 C11 C34 C37 2.5(7)
C10 C11 C34 C37 178.9(5)
C12 C11 C34 C36 -117.3(6)
C10 C11 C34 C36 59.1(7)
C12 C11 C34 C35 122.0(5)
C10 C11 C34 C35 -61.5(6)
C2 C3 C38 C39 127.8(7)
C4 C3 C38 C39 -50.0(8)
C2 C3 C38 C41 -0.3(9)
C4 C3 C38 C41 -178.0(6)
C2 C3 C38 C40 -116.3(7)
C4 C3 C38 C40 65.9(8)
C4 C5 C42 C43 -6.7(6)
C6 C5 C42 C43 176.7(4)
C4 C5 C42 C45 -127.1(5)
C6 C5 C42 C45 56.3(6)
C4 C5 C42 C44 112.8(5)
C6 C5 C42 C44 -63.9(6)
O5 Na2 C47 C48 157.0(3)
O10 Na2 C47 C48 60.4(3)
O9 Na2 C47 C48 -76.9(5)
C50 Na2 C47 C48 -63.9(3)
C49 Na2 C47 C48 -30.0(3)
C51 Na2 C47 C48 -97.3(4)
C108 Na2 C47 C48 79.5(4)
Na4 Na2 C47 C48 176.1(3)
O5 Na2 C47 C52 -76.8(3)
O10 Na2 C47 C52 -173.5(3)
O9 Na2 C47 C52 49.3(5)
C48 Na2 C47 C52 126.2(4)
C50 Na2 C47 C52 62.3(3)
C49 Na2 C47 C52 96.2(3)
C51 Na2 C47 C52 28.9(3)
C108 Na2 C47 C52 -154.3(4)
Na4 Na2 C47 C52 -57.8(3)
O5 Na2 C47 C53 41.9(4)
O10 Na2 C47 C53 -54.7(4)
O9 Na2 C47 C53 168.0(4)
C48 Na2 C47 C53 -115.1(5)
C50 Na2 C47 C53 -179.0(4)
C49 Na2 C47 C53 -145.1(4)
C51 Na2 C47 C53 147.6(4)
C108 Na2 C47 C53 -35.6(5)
Na4 Na2 C47 C53 61.0(4)
C52 C47 C48 C49 -1.0(7)
C53 C47 C48 C49 -178.6(4)
Na2 C47 C48 C49 68.4(4)
C52 C47 C48 Na2 -69.5(4)
C53 C47 C48 Na2 113.0(4)
O5 Na2 C48 C47 -25.0(3)
O10 Na2 C48 C47 -128.4(3)
O9 Na2 C48 C47 130.1(3)
C50 Na2 C48 C47 95.2(3)
C49 Na2 C48 C47 126.4(5)
C51 Na2 C48 C47 61.9(3)
C108 Na2 C48 C47 -123.2(4)
Na4 Na2 C48 C47 -3.3(3)
O5 Na2 C48 C49 -151.4(3)
O10 Na2 C48 C49 105.2(4)
O9 Na2 C48 C49 3.7(4)
C50 Na2 C48 C49 -31.2(3)
C47 Na2 C48 C49 -126.4(5)
C51 Na2 C48 C49 -64.5(3)
C108 Na2 C48 C49 110.4(4)
Na4 Na2 C48 C49 -129.7(3)
C47 C48 C49 C50 -4.6(7)
Na2 C48 C49 C50 65.6(4)
C47 C48 C49 C84 172.8(4)
Na2 C48 C49 C84 -116.9(5)
C47 C48 C49 Na2 -70.3(4)
O5 Na2 C49 C48 39.1(4)
O10 Na2 C49 C48 -83.0(4)
O9 Na2 C49 C48 -177.1(3)
C50 Na2 C49 C48 123.4(5)
C47 Na2 C49 C48 29.0(3)
C51 Na2 C49 C48 94.1(4)
C108 Na2 C49 C48 -92.1(5)
Na4 Na2 C49 C48 51.2(3)
O5 Na2 C49 C50 -84.3(4)
O10 Na2 C49 C50 153.6(3)
O9 Na2 C49 C50 59.5(4)
C48 Na2 C49 C50 -123.4(5)
C47 Na2 C49 C50 -94.3(4)
C51 Na2 C49 C50 -29.3(3)
C108 Na2 C49 C50 144.5(4)
Na4 Na2 C49 C50 -72.2(3)
O5 Na2 C49 C84 156.3(4)
O10 Na2 C49 C84 34.3(5)
O9 Na2 C49 C84 -59.9(5)
C48 Na2 C49 C84 117.3(6)
C50 Na2 C49 C84 -119.4(6)
C47 Na2 C49 C84 146.3(5)
C51 Na2 C49 C84 -148.6(5)
C108 Na2 C49 C84 25.2(6)
Na4 Na2 C49 C84 168.4(4)
C48 C49 C50 C51 5.2(7)
C84 C49 C50 C51 -172.2(4)
Na2 C49 C50 C51 70.6(4)
C48 C49 C50 Na2 -65.4(4)
C84 C49 C50 Na2 117.2(5)
O5 Na2 C50 C49 119.0(3)
O10 Na2 C50 C49 -34.9(4)
O9 Na2 C50 C49 -123.6(4)
C48 Na2 C50 C49 31.2(3)
C47 Na2 C50 C49 63.9(3)
C51 Na2 C50 C49 126.6(5)
C108 Na2 C50 C49 -61.2(6)
Na4 Na2 C50 C49 110.8(3)
O5 Na2 C50 C51 -7.5(4)
O10 Na2 C50 C51 -161.5(3)
O9 Na2 C50 C51 109.8(4)
C48 Na2 C50 C51 -95.4(4)
C49 Na2 C50 C51 -126.6(5)
C47 Na2 C50 C51 -62.6(3)
C108 Na2 C50 C51 172.2(5)
Na4 Na2 C50 C51 -15.8(3)
C49 C50 C51 C52 0.0(7)
Na2 C50 C51 C52 68.2(4)
C49 C50 C51 C88 -178.0(4)
Na2 C50 C51 C88 -109.8(4)
C49 C50 C51 Na2 -68.2(4)
O5 Na2 C51 C50 173.9(3)
O10 Na2 C51 C50 36.8(6)
O9 Na2 C51 C50 -72.3(3)
C48 Na2 C51 C50 63.4(3)
C49 Na2 C51 C50 29.7(3)
C47 Na2 C51 C50 95.9(3)
C108 Na2 C51 C50 -56(3)
Na4 Na2 C51 C50 162.7(3)
O5 Na2 C51 C52 48.6(3)
O10 Na2 C51 C52 -88.6(6)
O9 Na2 C51 C52 162.4(3)
C48 Na2 C51 C52 -62.0(3)
C50 Na2 C51 C52 -125.3(4)
C49 Na2 C51 C52 -95.7(4)
C47 Na2 C51 C52 -29.5(3)
C108 Na2 C51 C52 179(100)
Na4 Na2 C51 C52 37.4(3)
O5 Na2 C51 C88 -71.5(4)
O10 Na2 C51 C88 151.4(4)
O9 Na2 C51 C88 42.4(4)
C48 Na2 C51 C88 178.0(4)
C50 Na2 C51 C88 114.6(5)
C49 Na2 C51 C88 144.3(5)
C47 Na2 C51 C88 -149.5(5)
C108 Na2 C51 C88 59(3)
Na4 Na2 C51 C88 -82.6(4)
Na3 O6 C52 C51 -118.7(4)
Na4 O6 C52 C51 106.7(4)
Na3 O6 C52 C47 60.3(5)
Na4 O6 C52 C47 -74.3(4)
Na3 O6 C52 Na4 134.6(4)
C50 C51 C52 O6 173.5(4)
C88 C51 C52 O6 -8.5(7)
Na2 C51 C52 O6 -123.3(4)
C50 C51 C52 C47 -5.5(6)
C88 C51 C52 C47 172.5(4)
Na2 C51 C52 C47 57.6(4)
C50 C51 C52 Na4 -122.1(4)
C88 C51 C52 Na4 55.8(6)
Na2 C51 C52 Na4 -59.0(3)
C48 C47 C52 O6 -173.0(4)
C53 C47 C52 O6 4.6(6)
Na2 C47 C52 O6 122.5(4)
C48 C47 C52 C51 6.1(6)
C53 C47 C52 C51 -176.3(4)
Na2 C47 C52 C51 -58.4(4)
C48 C47 C52 Na4 135.8(4)
C53 C47 C52 Na4 -46.6(4)
Na2 C47 C52 Na4 71.30(17)
O4 Na4 C52 O6 -46.0(4)
O5 Na4 C52 O6 169.8(3)
N2 Na4 C52 O6 -107.2(3)
C67 Na4 C52 O6 -171.5(3)
C60 Na4 C52 O6 -42.5(3)
Na2 Na4 C52 O6 168.4(3)
Na1 Na4 C52 O6 -101.5(3)
Na3 Na4 C52 O6 -23.1(2)
O4 Na4 C52 C51 -156.3(3)
O6 Na4 C52 C51 -110.4(5)
O5 Na4 C52 C51 59.5(4)
N2 Na4 C52 C51 142.4(4)
C67 Na4 C52 C51 78.2(5)
C60 Na4 C52 C51 -152.9(4)
Na2 Na4 C52 C51 58.0(4)
Na1 Na4 C52 C51 148.1(3)
Na3 Na4 C52 C51 -133.5(4)
O4 Na4 C52 C47 77.5(4)
O6 Na4 C52 C47 123.4(4)
O5 Na4 C52 C47 -66.8(3)
N2 Na4 C52 C47 16.2(3)
C67 Na4 C52 C47 -48.1(3)
C60 Na4 C52 C47 80.9(4)
Na2 Na4 C52 C47 -68.2(3)
Na1 Na4 C52 C47 21.9(5)
Na3 Na4 C52 C47 100.3(3)
C54 N2 C53 C47 -160.9(4)
C61 N2 C53 C47 77.0(5)
Na4 N2 C53 C47 -40.5(4)
C48 C47 C53 N2 -114.8(4)
C52 C47 C53 N2 67.6(5)
Na2 C47 C53 N2 -29.4(5)
C53 N2 C54 C55 75.5(4)
C61 N2 C54 C55 -162.4(3)
Na4 N2 C54 C55 -44.1(4)
N2 C54 C55 C56 -114.1(5)
N2 C54 C55 C60 67.2(6)
C60 C55 C56 C57 -2.7(7)
C54 C55 C56 C57 178.6(4)
C55 C56 C57 C58 -2.3(7)
C55 C56 C57 C76 173.0(5)
C55 C56 C57 Na3 -68.1(5)
O6 Na3 C57 C56 37.6(4)
O11 Na3 C57 C56 -82.4(3)
O12 Na3 C57 C56 -176.8(3)
C58 Na3 C57 C56 121.1(5)
C59 Na3 C57 C56 91.9(3)
Na4 Na3 C57 C56 47.4(3)
O6 Na3 C57 C58 -83.5(4)
O11 Na3 C57 C58 156.5(3)
O12 Na3 C57 C58 62.1(4)
C59 Na3 C57 C58 -29.3(3)
Na4 Na3 C57 C58 -73.7(3)
O6 Na3 C57 C76 158.3(4)
O11 Na3 C57 C76 38.3(5)
O12 Na3 C57 C76 -56.1(5)
C58 Na3 C57 C76 -118.2(6)
C59 Na3 C57 C76 -147.4(5)
Na4 Na3 C57 C76 168.1(4)
C56 C57 C58 C59 2.4(7)
C76 C57 C58 C59 -172.9(5)
Na3 C57 C58 C59 71.7(5)
C56 C57 C58 Na3 -69.3(4)
C76 C57 C58 Na3 115.4(5)
O6 Na3 C58 C57 114.9(3)
O11 Na3 C58 C57 -30.7(4)
O12 Na3 C58 C57 -121.5(4)
C59 Na3 C58 C57 126.6(5)
Na4 Na3 C58 C57 108.1(3)
O6 Na3 C58 C59 -11.7(3)
O11 Na3 C58 C59 -157.3(3)
O12 Na3 C58 C59 111.9(4)
C57 Na3 C58 C59 -126.6(5)
Na4 Na3 C58 C59 -18.5(3)
C57 C58 C59 C60 2.6(8)
Na3 C58 C59 C60 73.6(4)
C57 C58 C59 C80 -178.3(5)
Na3 C58 C59 C80 -107.4(5)
C57 C58 C59 Na3 -71.0(5)
O6 Na3 C59 C58 170.0(3)
O11 Na3 C59 C58 42.4(5)
O12 Na3 C59 C58 -70.9(4)
C57 Na3 C59 C58 29.5(3)
Na4 Na3 C59 C58 159.5(3)
O6 Na3 C59 C60 47.5(4)
O11 Na3 C59 C60 -80.1(5)
O12 Na3 C59 C60 166.6(3)
C58 Na3 C59 C60 -122.5(5)
C57 Na3 C59 C60 -93.0(4)
Na4 Na3 C59 C60 37.0(3)
O6 Na3 C59 C80 -71.1(4)
O11 Na3 C59 C80 161.3(4)
O12 Na3 C59 C80 48.0(5)
C58 Na3 C59 C80 118.9(6)
C57 Na3 C59 C80 148.5(5)
Na4 Na3 C59 C80 -81.6(4)
Na1 O4 C60 C59 -122.7(5)
Na4 O4 C60 C59 104.8(5)
Na1 O4 C60 C55 58.1(6)
Na4 O4 C60 C55 -74.4(4)
Na1 O4 C60 Na4 132.5(4)
C58 C59 C60 O4 173.5(4)
C80 C59 C60 O4 -5.7(7)
Na3 C59 C60 O4 -119.8(5)
C58 C59 C60 C55 -7.4(7)
C80 C59 C60 C55 173.5(5)
Na3 C59 C60 C55 59.3(4)
C58 C59 C60 Na4 -125.4(5)
C80 C59 C60 Na4 55.5(6)
Na3 C59 C60 Na4 -58.7(3)
C56 C55 C60 O4 -173.2(4)
C54 C55 C60 O4 5.5(7)
C56 C55 C60 C59 7.6(7)
C54 C55 C60 C59 -173.7(4)
C56 C55 C60 Na4 137.9(4)
C54 C55 C60 Na4 -43.4(5)
O6 Na4 C60 O4 166.5(3)
O5 Na4 C60 O4 -51.3(4)
N2 Na4 C60 O4 -109.2(3)
C52 Na4 C60 O4 -175.0(3)
C67 Na4 C60 O4 -45.1(3)
Na2 Na4 C60 O4 -113.1(3)
Na1 Na4 C60 O4 -24.1(2)
Na3 Na4 C60 O4 166.1(3)
O4 Na4 C60 C59 -110.2(5)
O6 Na4 C60 C59 56.3(4)
O5 Na4 C60 C59 -161.5(3)
N2 Na4 C60 C59 140.5(4)
C52 Na4 C60 C59 74.7(4)
C67 Na4 C60 C59 -155.3(4)
Na2 Na4 C60 C59 136.7(4)
Na1 Na4 C60 C59 -134.4(4)
Na3 Na4 C60 C59 55.9(4)
O4 Na4 C60 C55 121.9(5)
O6 Na4 C60 C55 -71.6(3)
O5 Na4 C60 C55 70.6(4)
N2 Na4 C60 C55 12.7(3)
C52 Na4 C60 C55 -53.1(3)
C67 Na4 C60 C55 76.8(4)
Na2 Na4 C60 C55 8.8(5)
Na1 Na4 C60 C55 97.8(3)
Na3 Na4 C60 C55 -72.0(3)
C54 N2 C61 C62 75.6(5)
C53 N2 C61 C62 -161.5(4)
Na4 N2 C61 C62 -43.7(4)
N2 C61 C62 C63 -109.9(5)
N2 C61 C62 C67 69.7(5)
C67 C62 C63 C64 -0.2(7)
C61 C62 C63 C64 179.3(4)
C67 C62 C63 Na1 -67.9(4)
C61 C62 C63 Na1 111.6(4)
O4 Na1 C63 C62 -24.9(3)
O8 Na1 C63 C62 130.0(3)
O7 Na1 C63 C62 -127.7(3)
C64 Na1 C63 C62 124.2(5)
C65 Na1 C63 C62 91.5(4)
Na4 Na1 C63 C62 -5.1(3)
O4 Na1 C63 C64 -149.0(3)
O8 Na1 C63 C64 5.8(4)
O7 Na1 C63 C64 108.1(3)
C65 Na1 C63 C64 -32.6(3)
Na4 Na1 C63 C64 -129.2(3)
C62 C63 C64 C65 -2.7(7)
Na1 C63 C64 C65 69.4(4)
C62 C63 C64 C72 173.5(5)
Na1 C63 C64 C72 -114.4(5)
C62 C63 C64 Na1 -72.1(4)
O4 Na1 C64 C65 -80.0(3)
O8 Na1 C64 C65 64.0(3)
O7 Na1 C64 C65 159.5(3)
C63 Na1 C64 C65 -120.4(5)
Na4 Na1 C64 C65 -69.4(3)
O4 Na1 C64 C63 40.5(4)
O8 Na1 C64 C63 -175.5(3)
O7 Na1 C64 C63 -80.1(4)
C65 Na1 C64 C63 120.4(5)
Na4 Na1 C64 C63 51.0(3)
O4 Na1 C64 C72 158.7(4)
O8 Na1 C64 C72 -57.3(5)
O7 Na1 C64 C72 38.1(4)
C65 Na1 C64 C72 -121.3(5)
C63 Na1 C64 C72 118.3(6)
Na4 Na1 C64 C72 169.3(4)
C63 C64 C65 C66 2.0(7)
C72 C64 C65 C66 -174.1(5)
Na1 C64 C65 C66 71.7(5)
C63 C64 C65 Na1 -69.7(4)
C72 C64 C65 Na1 114.2(5)
O4 Na1 C65 C66 -10.1(3)
O8 Na1 C65 C66 110.9(4)
O7 Na1 C65 C66 -157.5(3)
C64 Na1 C65 C66 -129.7(4)
C63 Na1 C65 C66 -96.8(4)
Na4 Na1 C65 C66 -17.1(3)
O4 Na1 C65 C64 119.6(3)
O8 Na1 C65 C64 -119.4(3)
O7 Na1 C65 C64 -27.8(4)
C63 Na1 C65 C64 32.9(3)
Na4 Na1 C65 C64 112.5(3)
C64 C65 C66 C67 1.7(8)
Na1 C65 C66 C67 69.3(4)
C64 C65 C66 C68 178.0(5)
Na1 C65 C66 C68 -114.5(5)
Na2 O5 C67 C62 53.3(6)
Na4 O5 C67 C62 -74.6(4)
Na2 O5 C67 C66 -126.4(4)
Na4 O5 C67 C66 105.7(4)
Na2 O5 C67 Na4 127.9(4)
C63 C62 C67 O5 -175.7(4)
C61 C62 C67 O5 4.8(6)
C63 C62 C67 C66 4.0(6)
C61 C62 C67 C66 -175.5(4)
C63 C62 C67 Na4 133.6(4)
C61 C62 C67 Na4 -46.0(4)
C65 C66 C67 O5 175.0(4)
C68 C66 C67 O5 -1.3(7)
C65 C66 C67 C62 -4.6(7)
C68 C66 C67 C62 179.1(5)
C65 C66 C67 Na4 -122.2(4)
C68 C66 C67 Na4 61.5(6)
O4 Na4 C67 O5 169.4(3)
O6 Na4 C67 O5 -50.1(4)
N2 Na4 C67 O5 -108.1(3)
C52 Na4 C67 O5 -43.6(3)
C60 Na4 C67 O5 -171.4(3)
Na2 Na4 C67 O5 -23.7(2)
Na1 Na4 C67 O5 168.0(3)
Na3 Na4 C67 O5 -106.8(4)
O4 Na4 C67 C62 -67.8(3)
O6 Na4 C67 C62 72.7(4)
O5 Na4 C67 C62 122.8(4)
N2 Na4 C67 C62 14.7(3)
C52 Na4 C67 C62 79.2(3)
C60 Na4 C67 C62 -48.6(3)
Na2 Na4 C67 C62 99.1(3)
Na1 Na4 C67 C62 -69.2(3)
Na3 Na4 C67 C62 16.0(4)
O4 Na4 C67 C66 60.1(4)
O6 Na4 C67 C66 -159.5(4)
O5 Na4 C67 C66 -109.4(6)
N2 Na4 C67 C66 142.5(4)
C52 Na4 C67 C66 -153.0(4)
C60 Na4 C67 C66 79.2(5)
Na2 Na4 C67 C66 -133.1(5)
Na1 Na4 C67 C66 58.6(4)
Na3 Na4 C67 C66 143.9(4)
C65 C66 C68 C70 -114.4(6)
C67 C66 C68 C70 61.8(7)
C65 C66 C68 C71 123.6(6)
C67 C66 C68 C71 -60.3(7)
C65 C66 C68 C69 6.7(7)
C67 C66 C68 C69 -177.1(5)
C65 C64 C72 C73 -142.0(7)
C63 C64 C72 C73 42.1(8)
Na1 C64 C72 C73 -49.6(7)
C65 C64 C72 C74 -21.2(9)
C63 C64 C72 C74 162.9(6)
Na1 C64 C72 C74 71.3(7)
C65 C64 C72 C75 100.6(9)
C63 C64 C72 C75 -75.3(9)
Na1 C64 C72 C75 -166.9(8)
C56 C57 C76 C78 57.7(7)
C58 C57 C76 C78 -127.3(6)
Na3 C57 C76 C78 -38.6(6)
C56 C57 C76 C79 177.9(5)
C58 C57 C76 C79 -7.1(8)
Na3 C57 C76 C79 81.7(6)
C56 C57 C76 C77 -61.2(7)
C58 C57 C76 C77 113.8(6)
Na3 C57 C76 C77 -157.5(4)
C58 C59 C80 C81 -114.9(6)
C60 C59 C80 C81 64.1(7)
Na3 C59 C80 C81 161.2(4)
C58 C59 C80 C83 122.7(6)
C60 C59 C80 C83 -58.2(7)
Na3 C59 C80 C83 38.9(7)
C58 C59 C80 C82 3.7(8)
C60 C59 C80 C82 -177.2(5)
Na3 C59 C80 C82 -80.1(5)
C48 C49 C84 C86 176.3(5)
C50 C49 C84 C86 -6.4(7)
Na2 C49 C84 C86 85.7(5)
C48 C49 C84 C87 55.9(6)
C50 C49 C84 C87 -126.8(5)
Na2 C49 C84 C87 -34.7(6)
C48 C49 C84 C85 -62.3(6)
C50 C49 C84 C85 115.0(6)
Na2 C49 C84 C85 -152.9(4)
C50 C51 C88 C90 -0.4(7)
C52 C51 C88 C90 -178.4(5)
Na2 C51 C88 C90 -83.1(5)
C50 C51 C88 C91 122.4(5)
C52 C51 C88 C91 -55.6(6)
Na2 C51 C88 C91 39.7(5)
C50 C51 C88 C89 -118.3(5)
C52 C51 C88 C89 63.7(6)
Na2 C51 C88 C89 159.0(4)
C95 O11 C92 C93 12.6(10)
Na3 O11 C92 C93 -147.9(7)
O11 C92 C93 C94 -8.9(13)
C92 C93 C94 C95 1.9(14)
C93 C94 C95 O11 5.8(12)
C92 O11 C95 C94 -11.0(9)
Na3 O11 C95 C94 144.3(6)
C99 O12 C96 C97 -30.0(10)
Na3 O12 C96 C97 138.5(6)
O12 C96 C97 C98 31.7(13)
C96 C97 C98 C99 -20.6(17)
C97 C98 C99 O12 1.7(17)
C96 O12 C99 C98 18.9(13)
Na3 O12 C99 C98 -147.1(8)
C103 O7 C100 C101 -0.6(11)
Na1 O7 C100 C101 -163.7(9)
O7 C100 C101 C102 -0.7(15)
C100 C101 C102 C103 1.6(15)
C100 O7 C103 C102 1.5(10)
Na1 O7 C103 C102 159.0(7)
C101 C102 C103 O7 -1.9(13)
C105 O8 C104 C107 30.8(8)
Na1 O8 C104 C107 -138.1(5)
C104 O8 C105 C106 -33.7(8)
Na1 O8 C105 C106 135.9(5)
O8 C105 C106 C107 22.3(9)
C105 C106 C107 C104 -3.9(9)
O8 C104 C107 C106 -16.8(9)
C111 O10 C108 C109 -1.8(12)
Na2 O10 C108 C109 -164.4(8)
C111 O10 C108 Na2 162.5(7)
O5 Na2 C108 C109 -89(2)
O10 Na2 C108 C109 36.4(18)
O9 Na2 C108 C109 156(2)
C48 Na2 C108 C109 24(2)
C50 Na2 C108 C109 91(2)
C49 Na2 C108 C109 58(2)
C47 Na2 C108 C109 -10(2)
C51 Na2 C108 C109 140(2)
Na4 Na2 C108 C109 -80(2)
O5 Na2 C108 O10 -125.8(6)
O9 Na2 C108 O10 120.1(6)
C48 Na2 C108 O10 -12.9(7)
C50 Na2 C108 O10 54.4(8)
C49 Na2 C108 O10 22.0(7)
C47 Na2 C108 O10 -46.0(7)
C51 Na2 C108 O10 103(3)
Na4 Na2 C108 O10 -116.6(5)
O10 C108 C109 C110 1.4(15)
Na2 C108 C109 C110 -26(3)
C108 C109 C110 C111 -0.4(15)
C108 O10 C111 C110 1.4(10)
Na2 O10 C111 C110 157.3(6)
C109 C110 C111 O10 -0.6(14)
C115 O9 C112 C113 -26.7(9)
Na2 O9 C112 C113 147.6(5)
O9 C112 C113 C114 17.9(10)
C112 C113 C114 C115 -2.0(11)
C112 O9 C115 C114 26.0(10)
Na2 O9 C115 C114 -147.5(6)
C113 C114 C115 O9 -14.2(10)
C119 O13 C116 C117 0.0
O13 C116 C117 C118 0.0
C116 C117 C118 C119 0.0
C117 C118 C119 O13 0.0
C116 O13 C119 C118 0.0
